data_2103845
loop_
_publ_author_name
'Zakaria, Choudhury M.'
'Ferguson, George'
'Lough, Alan J.'
'Glidewell, Christopher'

_publ_section_title
;
 (1<i>R</i>,3<i>S</i>)-Camphoric acid as a building block in
 supramolecular chemistry: adducts with organic polyamines
;
_journal_issue 1
_journal_name_full 'Acta Crystallographica Section B'
_journal_page_first 118
_journal_page_last 131
_journal_paper_doi 10.1107/S0108768102022358
_journal_volume 59
_journal_year 2003
_chemical_formula_moiety 'C12 H12 N2, C10 H16 O4'
_chemical_formula_sum 'C22 H28 N2 O4'
_chemical_formula_weight 384.46
_chemical_name_systematic
;
(1R,3S)-Camphoric acid--1,2-bis(4-pyridyl)ethane (1/1)
;
_space_group_IT_number 1
_symmetry_cell_setting triclinic
_symmetry_space_group_name_Hall 'P 1'
_symmetry_space_group_name_H-M 'P 1'
_atom_sites_solution_hydrogens geom
_atom_sites_solution_primary direct
_atom_sites_solution_secondary difmap
_cell_angle_alpha 99.8190(8)
_cell_angle_beta 95.4780(8)
_cell_angle_gamma 90.7870(9)
_cell_formula_units_Z 4
_cell_length_a 8.5318(2)
_cell_length_b 10.3775(2)
_cell_length_c 23.3884(5)
_cell_measurement_reflns_used 9230
_cell_measurement_temperature 150.0(10)
_cell_measurement_theta_max 27.43
_cell_measurement_theta_min 2.64
_cell_volume 2030.18(8)
_computing_cell_refinement 'DENZO-SMN (Otwinowski & Minor, 1997)'
_computing_data_collection 'Kappa-CCD server software (Nonius, 1997)'
_computing_data_reduction 'DENZO-SMN (Otwinowski & Minor, 1997)'
_computing_molecular_graphics 'PLATON (Spek, 2002)'
_computing_publication_material 'SHELXL-97 (Sheldrick, 1997a) and  PRPKAPPA (Ferguson, 1999)'
_computing_structure_refinement 'SHELXL-97 (Sheldrick, 1997a)'
_computing_structure_solution 'SHELXS-97 (Sheldrick, 1997b)'
_diffrn_ambient_temperature 150.0(10)
_diffrn_measured_fraction_theta_full 0.995
_diffrn_measured_fraction_theta_max 0.995
_diffrn_measurement_device_type Kappa-CCD
_diffrn_measurement_method '\f scans, and \w scans with \k offsets'
_diffrn_radiation_monochromator graphite
_diffrn_radiation_source 'fine-focus sealed X-ray tube'
_diffrn_radiation_type 'Mo K\a'
_diffrn_radiation_wavelength 0.71073
_diffrn_reflns_av_R_equivalents 0.064
_diffrn_reflns_av_sigmaI/netI 0.0554
_diffrn_reflns_limit_h_max 11
_diffrn_reflns_limit_h_min 0
_diffrn_reflns_limit_k_max 13
_diffrn_reflns_limit_k_min -13
_diffrn_reflns_limit_l_max 29
_diffrn_reflns_limit_l_min -30
_diffrn_reflns_number 34201
_diffrn_reflns_theta_full 27.43
_diffrn_reflns_theta_max 27.43
_diffrn_reflns_theta_min 2.64
_diffrn_standards_decay_% 0
_exptl_absorpt_coefficient_mu 0.087
_exptl_absorpt_correction_type none
_exptl_crystal_colour colourless
_exptl_crystal_density_diffrn 1.258
_exptl_crystal_density_method 'not measured'
_exptl_crystal_description block
_exptl_crystal_F_000 824
_exptl_crystal_size_max 0.36
_exptl_crystal_size_mid 0.28
_exptl_crystal_size_min 0.18
_refine_diff_density_max 0.257
_refine_diff_density_min -0.199
_refine_ls_extinction_coef 0.032(4)
_refine_ls_extinction_expression Fc^*^=kFc[1+0.001xFc^2^\l^3^/sin(2\q)]^-1/4^
_refine_ls_extinction_method SHELXL
_refine_ls_goodness_of_fit_ref 1.032
_refine_ls_hydrogen_treatment constr
_refine_ls_matrix_type full
_refine_ls_number_parameters 1272
_refine_ls_number_reflns 9230
_refine_ls_number_restraints 241
_refine_ls_restrained_S_all 1.033
_refine_ls_R_factor_all 0.0724
_refine_ls_R_factor_gt 0.0494
_refine_ls_shift/su_max 0.001
_refine_ls_shift/su_mean 0.000
_refine_ls_structure_factor_coef Fsqd
_refine_ls_weighting_details 'w=1/[\s^2^(Fo^2^)+(0.0763P)^2^+0.2326P] where P=(Fo^2^+2Fc^2^)/3'
_refine_ls_weighting_scheme calc
_refine_ls_wR_factor_gt 0.1234
_refine_ls_wR_factor_ref 0.1377
_reflns_number_gt 7063
_reflns_number_total 9230
_reflns_threshold_expression >2\s(I)
_cod_data_source_file na0144.cif
_cod_data_source_block III
_cod_original_cell_volume 2030.17(8)
_cod_database_code 2103845
_cod_database_fobs_code 2103845

loop_
_symmetry_equiv_pos_as_xyz
'x, y, z'

loop_
_atom_site_label
_atom_site_fract_x
_atom_site_fract_y
_atom_site_fract_z
_atom_site_U_iso_or_equiv
_atom_site_adp_type
_atom_site_calc_flag
_atom_site_refinement_flags
_atom_site_occupancy
_atom_site_disorder_assembly
_atom_site_disorder_group
_atom_site_type_symbol
O1A 1.9906(4) 1.0925(4) 1.12261(14) 0.0530(9) Uani d PD 0.8469(14) A -1 O
O2A 1.8735(4) 0.9515(3) 1.16787(14) 0.0417(7) Uani d PD 0.8469(14) A -1 O
O3A 2.1254(10) 1.2821(5) 1.3935(3) 0.0418(12) Uani d PD 0.8469(14) A -1 O
O4A 2.2848(10) 1.3950(4) 1.3481(2) 0.0362(12) Uani d PD 0.8469(14) A -1 O
C1A 2.1204(4) 1.0486(4) 1.21304(15) 0.0297(8) Uani d PD 0.8469(14) A -1 C
C2A 2.1244(5) 1.1915(4) 1.24833(17) 0.0332(9) Uani d PD 0.8469(14) A -1 C
C3A 2.2298(6) 1.1757(4) 1.30526(18) 0.0308(9) Uani d PD 0.8469(14) A -1 C
C4A 2.1864(6) 1.0391(5) 1.3176(3) 0.0409(12) Uani d PD 0.8469(14) A -1 C
C5A 2.1005(5) 0.9642(4) 1.26064(17) 0.0404(9) Uani d PD 0.8469(14) A -1 C
C6A 1.9906(5) 1.0328(4) 1.16321(17) 0.0345(9) Uani d PD 0.8469(14) A -1 C
C7A 2.2761(5) 1.0161(4) 1.18631(18) 0.0456(10) Uani d PD 0.8469(14) A -1 C
C8A 2.2073(6) 1.2870(4) 1.35438(18) 0.0294(9) Uani d PD 0.8469(14) A -1 C
C9A 1.9575(5) 1.2298(5) 1.2627(2) 0.0462(11) Uani d PD 0.8469(14) A -1 C
C10A 2.1911(6) 1.2946(4) 1.2169(2) 0.0468(11) Uani d PD 0.8469(14) A -1 C
O1U 2.129(6) 1.259(4) 1.3922(14) 0.0425(9) Uiso d PD 0.1531(14) A -2 O
O2U 2.287(6) 1.378(3) 1.3552(18) 0.0425(9) Uiso d PD 0.1531(14) A -2 O
O3U 2.1814(19) 1.1454(16) 1.1087(6) 0.0425(9) Uiso d PD 0.1531(14) A -2 O
O4U 1.9840(18) 1.0191(19) 1.1232(8) 0.0425(9) Uiso d PD 0.1531(14) A -2 O
C1U 2.231(2) 1.159(2) 1.3029(8) 0.0425(9) Uiso d PD 0.1531(14) A -2 C
C2U 2.109(2) 1.165(2) 1.2493(8) 0.0425(9) Uiso d PD 0.1531(14) A -2 C
C3U 2.1893(19) 1.073(2) 1.2016(6) 0.0425(9) Uiso d PD 0.1531(14) A -2 C
C4U 2.367(2) 1.111(2) 1.2123(7) 0.0425(9) Uiso d PD 0.1531(14) A -2 C
C5U 2.395(2) 1.167(2) 1.2782(8) 0.0425(9) Uiso d PD 0.1531(14) A -2 C
C6U 2.210(4) 1.266(3) 1.3527(7) 0.0425(9) Uiso d PD 0.1531(14) A -2 C
C7U 2.220(4) 1.029(3) 1.3255(17) 0.0425(9) Uiso d PD 0.1531(14) A -2 C
C8U 2.1192(18) 1.0851(16) 1.1415(6) 0.0425(9) Uiso d PD 0.1531(14) A -2 C
C9U 2.094(3) 1.303(2) 1.2328(11) 0.0425(9) Uiso d PD 0.1531(14) A -2 C
C10U 1.940(2) 1.114(2) 1.2567(11) 0.0425(9) Uiso d PD 0.1531(14) A -2 C
N1B 1.6234(4) 0.9914(3) 1.09700(15) 0.0357(7) Uani d P 0.8469(14) A -1 N
C12B 1.6029(5) 1.1194(4) 1.0986(2) 0.0405(10) Uani d P 0.8469(14) A -1 C
C13B 1.4718(5) 1.1702(4) 1.0725(2) 0.0386(10) Uani d P 0.8469(14) A -1 C
C14B 1.3513(5) 1.0861(4) 1.04244(17) 0.0335(8) Uani d P 0.8469(14) A -1 C
C15B 1.3730(5) 0.9530(4) 1.04047(17) 0.0331(8) Uani d P 0.8469(14) A -1 C
C16B 1.5081(5) 0.9098(4) 1.06798(17) 0.0355(9) Uani d P 0.8469(14) A -1 C
C17B 1.2006(5) 1.1317(4) 1.01468(18) 0.0360(9) Uani d P 0.8469(14) A -1 C
N2B 0.7449(4) 1.3958(3) 0.94272(14) 0.0314(7) Uani d P 0.8469(14) A -1 N
C22B 0.7681(5) 1.3986(4) 1.00028(18) 0.0371(9) Uani d P 0.8469(14) A -1 C
C23B 0.9056(5) 1.3589(4) 1.02788(18) 0.0370(9) Uani d P 0.8469(14) A -1 C
C24B 1.0288(5) 1.3170(4) 0.99547(18) 0.0343(9) Uani d P 0.8469(14) A -1 C
C25B 1.0047(5) 1.3112(4) 0.93530(19) 0.0352(9) Uani d P 0.8469(14) A -1 C
C26B 0.8638(5) 1.3512(4) 0.91135(18) 0.0355(9) Uani d P 0.8469(14) A -1 C
C27B 1.1846(5) 1.2781(4) 1.0230(2) 0.0449(11) Uani d P 0.8469(14) A -1 C
N1V 0.929(2) 1.5250(15) 0.8848(8) 0.0425(9) Uiso d PD 0.1531(14) A -2 N
C12V 0.944(2) 1.3958(17) 0.8834(8) 0.0425(9) Uiso d PD 0.1531(14) A -2 C
C13V 1.074(2) 1.343(2) 0.9104(8) 0.0425(9) Uiso d PD 0.1531(14) A -2 C
C14V 1.196(2) 1.4242(17) 0.9397(9) 0.0425(9) Uiso d PD 0.1531(14) A -2 C
C15V 1.177(2) 1.5572(18) 0.9400(10) 0.0425(9) Uiso d PD 0.1531(14) A -2 C
C16V 1.042(2) 1.607(2) 0.9148(9) 0.0425(9) Uiso d PD 0.1531(14) A -2 C
C17V 1.338(2) 1.3762(18) 0.9718(10) 0.0425(9) Uiso d PD 0.1531(14) A -2 C
N2V 1.781(2) 1.1136(19) 1.0498(7) 0.0425(9) Uiso d PD 0.1531(14) A -2 N
C22V 1.663(2) 1.1569(19) 1.0816(10) 0.0425(9) Uiso d PD 0.1531(14) A -2 C
C23V 1.520(2) 1.197(2) 1.0573(8) 0.0425(9) Uiso d PD 0.1531(14) A -2 C
C24V 1.502(2) 1.193(2) 0.9973(8) 0.0425(9) Uiso d PD 0.1531(14) A -2 C
C25V 1.628(2) 1.151(2) 0.9658(9) 0.0425(9) Uiso d PD 0.1531(14) A -2 C
C26V 1.764(2) 1.107(2) 0.9915(8) 0.0425(9) Uiso d PD 0.1531(14) A -2 C
C27V 1.353(2) 1.2305(18) 0.9658(10) 0.0425(9) Uiso d PD 0.1531(14) A -2 C
O1C 0.5413(3) 1.4813(3) 0.86825(14) 0.0362(7) Uani d PD 0.8469(14) A -1 O
O2C 0.3453(3) 1.3568(3) 0.88713(13) 0.0369(6) Uani d PD 0.8469(14) A -1 O
O3C 0.2151(10) 1.1182(5) 0.6520(4) 0.0335(10) Uani d PD 0.8469(14) A -1 O
O4C 0.3843(11) 1.2246(8) 0.6085(3) 0.0447(12) Uani d PD 0.8469(14) A -1 O
C1C 0.3259(4) 1.4346(3) 0.79467(15) 0.0275(8) Uani d PD 0.8469(14) A -1 C
C2C 0.4070(5) 1.3468(3) 0.74518(17) 0.0260(8) Uani d PD 0.8469(14) A -1 C
C3C 0.2767(6) 1.3420(4) 0.6922(2) 0.0290(8) Uani d PD 0.8469(14) A -1 C
C4C 0.1168(6) 1.3566(5) 0.7176(3) 0.0324(12) Uani d PD 0.8469(14) A -1 C
C5C 0.1537(4) 1.3816(4) 0.78379(16) 0.0313(8) Uani d PD 0.8469(14) A -1 C
C6C 0.4024(4) 1.4194(4) 0.85476(15) 0.0282(8) Uani d PD 0.8469(14) A -1 C
C7C 0.3319(5) 1.5801(3) 0.78932(17) 0.0389(9) Uani d PD 0.8469(14) A -1 C
C8C 0.2962(6) 1.2231(5) 0.64648(18) 0.0290(9) Uani d PD 0.8469(14) A -1 C
C9C 0.4371(5) 1.2109(4) 0.76067(17) 0.0319(8) Uani d PD 0.8469(14) A -1 C
C10C 0.5635(5) 1.4039(4) 0.73215(18) 0.0406(10) Uani d PD 0.8469(14) A -1 C
O1W 0.196(7) 1.118(3) 0.654(3) 0.0425(9) Uiso d PD 0.1531(14) A -2 O
O2W 0.372(7) 1.212(5) 0.6104(16) 0.0425(9) Uiso d PD 0.1531(14) A -2 O
O3W 0.6568(17) 1.5624(16) 0.8241(7) 0.0425(9) Uiso d PD 0.1531(14) A -2 O
O4W 0.567(2) 1.4222(18) 0.8731(6) 0.0425(9) Uiso d PD 0.1531(14) A -2 O
C1W 0.281(3) 1.3378(18) 0.6967(10) 0.0425(9) Uiso d PD 0.1531(14) A -2 C
C2W 0.399(2) 1.3246(18) 0.7507(9) 0.0425(9) Uiso d PD 0.1531(14) A -2 C
C3W 0.4018(19) 1.4635(17) 0.7891(7) 0.0425(9) Uiso d PD 0.1531(14) A -2 C
C4W 0.383(3) 1.5580(16) 0.7446(7) 0.0425(9) Uiso d PD 0.1531(14) A -2 C
C5W 0.318(3) 1.478(2) 0.6850(7) 0.0425(9) Uiso d PD 0.1531(14) A -2 C
C6W 0.288(4) 1.219(3) 0.6502(10) 0.0425(9) Uiso d PD 0.1531(14) A -2 C
C7W 0.111(3) 1.335(4) 0.713(2) 0.0425(9) Uiso d PD 0.1531(14) A -2 C
C8W 0.5451(19) 1.4811(16) 0.8329(7) 0.0425(9) Uiso d PD 0.1531(14) A -2 C
C9W 0.563(2) 1.298(2) 0.7284(10) 0.0425(9) Uiso d PD 0.1531(14) A -2 C
C10W 0.361(3) 1.212(2) 0.7844(10) 0.0425(9) Uiso d PD 0.1531(14) A -2 C
N1D 0.3187(3) 0.9033(3) 0.59041(11) 0.0321(6) Uani d . 1 . . N
N2D 0.6806(3) 0.0958(3) 0.40942(12) 0.0327(6) Uani d . 1 . . N
C12D 0.2625(4) 0.7824(3) 0.59086(14) 0.0344(8) Uani d . 1 . . C
C13D 0.3307(4) 0.6715(3) 0.56397(14) 0.0326(7) Uani d . 1 . . C
C14D 0.4612(4) 0.6815(3) 0.53361(13) 0.0291(7) Uani d . 1 . . C
C15D 0.5197(4) 0.8078(3) 0.53341(15) 0.0332(7) Uani d . 1 . . C
C16D 0.4458(4) 0.9144(3) 0.56219(15) 0.0358(8) Uani d . 1 . . C
C17D 0.5405(4) 0.5657(3) 0.50138(14) 0.0292(7) Uani d . 1 . . C
C22D 0.7398(4) 0.2157(3) 0.41099(14) 0.0329(7) Uani d . 1 . . C
C23D 0.6732(4) 0.3286(3) 0.43886(14) 0.0303(7) Uani d . 1 . . C
C24D 0.5392(4) 0.3172(3) 0.46712(13) 0.0275(7) Uani d . 1 . . C
C25D 0.4779(4) 0.1920(3) 0.46500(16) 0.0359(8) Uani d . 1 . . C
C26D 0.5505(4) 0.0860(3) 0.43646(15) 0.0346(8) Uani d . 1 . . C
C27D 0.4599(4) 0.4327(3) 0.49999(15) 0.0312(7) Uani d . 1 . . C
O1E 0.6154(5) -0.2265(5) 0.38867(17) 0.0404(11) Uani d PD 0.8469(14) A -1 O
O2E 0.7904(8) -0.1203(5) 0.3475(2) 0.0355(10) Uani d PD 0.8469(14) A -1 O
O3E 0.6754(4) -0.3583(3) 0.10865(13) 0.0448(7) Uani d PD 0.8469(14) A -1 O
O4E 0.4770(4) -0.4831(3) 0.12527(14) 0.0465(8) Uani d PD 0.8469(14) A -1 O
C1E 0.7241(6) -0.3437(4) 0.30411(19) 0.0288(9) Uani d PD 0.8469(14) A -1 C
C2E 0.6025(4) -0.3391(4) 0.24881(16) 0.0304(9) Uani d PD 0.8469(14) A -1 C
C3E 0.6812(5) -0.4331(4) 0.20125(16) 0.0345(9) Uani d PD 0.8469(14) A -1 C
C4E 0.8576(5) -0.3978(5) 0.21409(17) 0.0448(11) Uani d PD 0.8469(14) A -1 C
C5E 0.8872(4) -0.3474(4) 0.28032(16) 0.0317(8) Uani d PD 0.8469(14) A -1 C
C6E 0.7046(6) -0.2252(5) 0.35114(18) 0.0290(9) Uani d PD 0.8469(14) A -1 C
C7E 0.6983(7) -0.4659(5) 0.33044(18) 0.0407(10) Uani d PD 0.8469(14) A -1 C
C8E 0.6135(5) -0.4193(4) 0.14068(16) 0.0341(9) Uani d PD 0.8469(14) A -1 C
C9E 0.5957(5) -0.2008(4) 0.23384(19) 0.0375(9) Uani d PD 0.8469(14) A -1 C
C10E 0.4353(5) -0.3837(5) 0.2574(2) 0.0468(11) Uani d PD 0.8469(14) A -1 C
O1X 0.495(2) -0.3978(17) 0.1216(6) 0.0425(9) Uiso d PD 0.1531(14) A -2 O
O2X 0.3787(17) -0.5460(16) 0.1658(7) 0.0425(9) Uiso d PD 0.1531(14) A -2 O
O3X 0.586(4) -0.210(3) 0.3798(12) 0.0425(9) Uiso d PD 0.1531(14) A -2 O
O4X 0.799(5) -0.109(3) 0.3568(19) 0.0425(9) Uiso d PD 0.1531(14) A -2 O
C1X 0.6263(17) -0.4489(17) 0.2101(7) 0.0425(9) Uiso d PD 0.1531(14) A -2 C
C2X 0.630(2) -0.3086(17) 0.2469(8) 0.0425(9) Uiso d PD 0.1531(14) A -2 C
C3X 0.730(4) -0.326(2) 0.3050(10) 0.0425(9) Uiso d PD 0.1531(14) A -2 C
C4X 0.696(5) -0.468(3) 0.3137(9) 0.0425(9) Uiso d PD 0.1531(14) A -2 C
C5X 0.600(2) -0.5354(19) 0.2567(8) 0.0425(9) Uiso d PD 0.1531(14) A -2 C
C6X 0.4950(19) -0.4643(15) 0.1607(6) 0.0425(9) Uiso d PD 0.1531(14) A -2 C
C7X 0.783(2) -0.487(2) 0.1849(9) 0.0425(9) Uiso d PD 0.1531(14) A -2 C
C8X 0.701(4) -0.211(3) 0.3522(9) 0.0425(9) Uiso d PD 0.1531(14) A -2 C
C9X 0.461(2) -0.267(2) 0.2605(10) 0.0425(9) Uiso d PD 0.1531(14) A -2 C
C10X 0.694(3) -0.200(2) 0.2154(10) 0.0425(9) Uiso d PD 0.1531(14) A -2 C
N1F 0.2769(4) -0.3893(3) 0.05088(15) 0.0355(8) Uani d P 0.8469(14) A -1 N
N2F -0.5810(4) 0.0207(3) -0.11166(15) 0.0349(7) Uani d P 0.8469(14) A -1 N
C12F 0.1585(6) -0.3463(4) 0.08117(19) 0.0394(10) Uani d P 0.8469(14) A -1 C
C13F 0.0170(6) -0.3071(5) 0.0568(2) 0.0396(10) Uani d P 0.8469(14) A -1 C
C14F -0.0052(5) -0.3124(4) -0.00306(18) 0.0333(8) Uani d P 0.8469(14) A -1 C
C15F 0.1183(5) -0.3546(4) -0.03497(18) 0.0374(9) Uani d P 0.8469(14) A -1 C
C16F 0.2563(5) -0.3928(4) -0.00668(18) 0.0392(9) Uani d P 0.8469(14) A -1 C
C17F -0.1585(5) -0.2728(4) -0.0320(2) 0.0400(10) Uani d P 0.8469(14) A -1 C
C22F -0.5649(5) -0.1068(4) -0.11249(19) 0.0403(10) Uani d P 0.8469(14) A -1 C
C23F -0.4346(5) -0.1605(4) -0.08679(19) 0.0358(9) Uani d P 0.8469(14) A -1 C
C24F -0.3124(4) -0.0785(4) -0.05744(15) 0.0281(7) Uani d P 0.8469(14) A -1 C
C25F -0.3288(5) 0.0542(4) -0.05718(18) 0.0354(9) Uani d P 0.8469(14) A -1 C
C26F -0.4631(5) 0.1000(4) -0.08404(18) 0.0367(9) Uani d P 0.8469(14) A -1 C
C27F -0.1671(4) -0.1266(4) -0.02665(17) 0.0299(8) Uani d P 0.8469(14) A -1 C
N1Y -0.747(2) -0.1018(19) -0.0586(7) 0.0425(9) Uiso d PD 0.1531(14) A -2 N
C12Y -0.628(2) -0.1469(19) -0.0897(10) 0.0425(9) Uiso d PD 0.1531(14) A -2 C
C13Y -0.485(3) -0.186(2) -0.0656(8) 0.0425(9) Uiso d PD 0.1531(14) A -2 C
C14Y -0.460(2) -0.179(2) -0.0056(8) 0.0425(9) Uiso d PD 0.1531(14) A -2 C
C15Y -0.583(2) -0.135(2) 0.0265(9) 0.0425(9) Uiso d PD 0.1531(14) A -2 C
C16Y -0.723(2) -0.098(2) -0.0006(8) 0.0425(9) Uiso d PD 0.1531(14) A -2 C
C17Y -0.305(2) -0.2201(18) 0.0201(10) 0.0425(9) Uiso d PD 0.1531(14) A -2 C
N2Y 0.132(2) -0.5057(16) 0.0945(8) 0.0425(9) Uiso d PD 0.1531(14) A -2 N
C22Y 0.116(3) -0.3764(19) 0.0952(10) 0.0425(9) Uiso d PD 0.1531(14) A -2 C
C23Y -0.019(2) -0.327(3) 0.0691(10) 0.0425(9) Uiso d PD 0.1531(14) A -2 C
C24Y -0.142(2) -0.4119(18) 0.0415(10) 0.0425(9) Uiso d PD 0.1531(14) A -2 C
C25Y -0.122(2) -0.5460(19) 0.0373(9) 0.0425(9) Uiso d PD 0.1531(14) A -2 C
C26Y 0.012(2) -0.586(2) 0.0676(9) 0.0425(9) Uiso d PD 0.1531(14) A -2 C
C27Y -0.292(2) -0.3667(18) 0.0130(10) 0.0425(9) Uiso d PD 0.1531(14) A -2 C
O1G -1.2838(10) -0.3774(5) -0.3438(3) 0.0361(10) Uani d PD 0.8469(14) A -1 O
O2G -1.1414(9) -0.2544(6) -0.39012(19) 0.0412(9) Uani d PD 0.8469(14) A -1 O
O3G -0.8481(3) 0.0623(3) -0.17325(13) 0.0367(6) Uani d PD 0.8469(14) A -1 O
O4G -0.9431(4) -0.0806(4) -0.12303(14) 0.0515(9) Uani d PD 0.8469(14) A -1 O
C1G -1.2334(4) -0.1572(4) -0.29768(16) 0.0261(9) Uani d PD 0.8469(14) A -1 C
C2G -1.1072(4) -0.1744(3) -0.24584(16) 0.0270(8) Uani d PD 0.8469(14) A -1 C
C3G -1.1037(4) -0.0367(4) -0.20677(15) 0.0298(8) Uani d PD 0.8469(14) A -1 C
C4G -1.1229(5) 0.0609(4) -0.24922(17) 0.0371(9) Uani d PD 0.8469(14) A -1 C
C5G -1.1908(5) -0.0186(3) -0.30878(16) 0.0323(8) Uani d PD 0.8469(14) A -1 C
C6G -1.2150(6) -0.2653(4) -0.34925(16) 0.0272(9) Uani d PD 0.8469(14) A -1 C
C7G -1.4028(5) -0.1582(8) -0.27979(19) 0.0342(11) Uani d PD 0.8469(14) A -1 C
C8G -0.9580(4) -0.0188(4) -0.16335(17) 0.0325(8) Uani d PD 0.8469(14) A -1 C
C9G -0.9455(4) -0.2002(4) -0.26872(17) 0.0340(8) Uani d PD 0.8469(14) A -1 C
C10G -1.1471(5) -0.2846(4) -0.21297(18) 0.0390(9) Uani d PD 0.8469(14) A -1 C
O1Z -0.9487(19) -0.018(2) -0.1306(9) 0.0425(9) Uiso d PD 0.1531(14) A -2 O
O2Z -1.146(2) -0.1403(16) -0.1133(6) 0.0425(9) Uiso d PD 0.1531(14) A -2 O
O3Z -1.274(7) -0.364(3) -0.3489(19) 0.0425(9) Uiso d PD 0.1531(14) A -2 O
O4Z -1.132(6) -0.245(4) -0.3978(12) 0.0425(9) Uiso d PD 0.1531(14) A -2 O
C1Z -1.1661(19) -0.0602(17) -0.2045(6) 0.0425(9) Uiso d PD 0.1531(14) A -2 C
C2Z -1.086(2) -0.1459(18) -0.2546(8) 0.0425(9) Uiso d PD 0.1531(14) A -2 C
C3Z -1.214(3) -0.139(3) -0.3066(8) 0.0425(9) Uiso d PD 0.1531(14) A -2 C
C4Z -1.375(3) -0.146(6) -0.2827(9) 0.0425(9) Uiso d PD 0.1531(14) A -2 C
C5Z -1.341(2) -0.113(2) -0.2155(8) 0.0425(9) Uiso d PD 0.1531(14) A -2 C
C6Z -1.0896(19) -0.0754(17) -0.1454(6) 0.0425(9) Uiso d PD 0.1531(14) A -2 C
C7Z -1.167(3) 0.0850(16) -0.2110(10) 0.0425(9) Uiso d PD 0.1531(14) A -2 C
C8Z -1.202(4) -0.254(3) -0.3554(7) 0.0425(9) Uiso d PD 0.1531(14) A -2 C
C9Z -1.051(3) -0.2850(18) -0.2414(11) 0.0425(9) Uiso d PD 0.1531(14) A -2 C
C10Z -0.931(2) -0.086(2) -0.2713(10) 0.0425(9) Uiso d PD 0.1531(14) A -2 C
N1H -1.1782(3) -0.5864(3) -0.40893(11) 0.0310(6) Uani d . 1 . . N
N2H -0.8214(3) -1.3975(3) -0.58706(12) 0.0323(6) Uani d . 1 . . N
C12H -1.2375(4) -0.7066(3) -0.41000(14) 0.0331(7) Uani d . 1 . . C
C13H -1.1707(4) -0.8189(3) -0.43655(13) 0.0296(7) Uani d . 1 . . C
C14H -1.0362(4) -0.8105(3) -0.46476(13) 0.0276(7) Uani d . 1 . . C
C15H -0.9732(4) -0.6848(3) -0.46316(15) 0.0336(7) Uani d . 1 . . C
C16H -1.0465(4) -0.5777(3) -0.43505(15) 0.0347(7) Uani d . 1 . . C
C17H -0.9583(4) -0.9267(3) -0.49657(14) 0.0289(7) Uani d . 1 . . C
C22H -0.7649(4) -1.2772(3) -0.58853(14) 0.0333(7) Uani d . 1 . . C
C23H -0.8326(4) -1.1646(3) -0.56088(14) 0.0325(7) Uani d . 1 . . C
C24H -0.9619(4) -1.1750(3) -0.53023(13) 0.0280(7) Uani d . 1 . . C
C25H -1.0196(4) -1.3012(3) -0.52919(15) 0.0334(7) Uani d . 1 . . C
C26H -0.9476(4) -1.4076(3) -0.55794(15) 0.0350(8) Uani d . 1 . . C
C27H -1.0403(4) -1.0589(3) -0.49781(14) 0.0305(7) Uani d . 1 . . C
H2A 1.7975 0.9602 1.1433 0.063 Uiso calc PR 0.8469(14) A -1 H
H4A 2.2528 1.4595 1.3703 0.054 Uiso calc PR 0.8469(14) A -1 H
H3A 2.3427 1.1768 1.2971 0.037 Uiso calc PR 0.8469(14) A -1 H
H4A1 2.2825 0.9934 1.3290 0.049 Uiso calc PR 0.8469(14) A -1 H
H4A2 2.1170 1.0465 1.3495 0.049 Uiso calc PR 0.8469(14) A -1 H
H5A1 1.9875 0.9510 1.2651 0.048 Uiso calc PR 0.8469(14) A -1 H
H5A2 2.1470 0.8776 1.2500 0.048 Uiso calc PR 0.8469(14) A -1 H
H7A1 2.3629 1.0248 1.2175 0.068 Uiso calc PR 0.8469(14) A -1 H
H7A2 2.2951 1.0767 1.1596 0.068 Uiso calc PR 0.8469(14) A -1 H
H7A3 2.2695 0.9262 1.1648 0.068 Uiso calc PR 0.8469(14) A -1 H
H9A1 1.9130 1.1646 1.2829 0.069 Uiso calc PR 0.8469(14) A -1 H
H9A2 1.8908 1.2334 1.2266 0.069 Uiso calc PR 0.8469(14) A -1 H
H9A3 1.9621 1.3158 1.2879 0.069 Uiso calc PR 0.8469(14) A -1 H
H10A 2.2978 1.2717 1.2075 0.070 Uiso calc PR 0.8469(14) A -1 H
H10B 2.1946 1.3804 1.2423 0.070 Uiso calc PR 0.8469(14) A -1 H
H10C 2.1237 1.2980 1.1809 0.070 Uiso calc PR 0.8469(14) A -1 H
H2U 2.2536 1.4478 1.3731 0.064 Uiso d P 0.15 A -2 H
H4U 1.9195 1.0492 1.0998 0.064 Uiso d P 0.15 A -2 H
H3U 2.1743 0.9802 1.2073 0.051 Uiso calc PR 0.1531(14) A -2 H
H4U1 2.3936 1.1769 1.1887 0.051 Uiso calc PR 0.1531(14) A -2 H
H4U2 2.4315 1.0330 1.2024 0.051 Uiso calc PR 0.1531(14) A -2 H
H5U1 2.4344 1.2590 1.2843 0.051 Uiso calc PR 0.1531(14) A -2 H
H5U2 2.4724 1.1152 1.2979 0.051 Uiso calc PR 0.1531(14) A -2 H
H7U1 2.2346 0.9568 1.2939 0.064 Uiso calc PR 0.1531(14) A -2 H
H7U2 2.1154 1.0200 1.3390 0.064 Uiso calc PR 0.1531(14) A -2 H
H7U3 2.3011 1.0287 1.3579 0.064 Uiso calc PR 0.1531(14) A -2 H
H9U1 2.0428 1.3604 1.2628 0.064 Uiso calc PR 0.1531(14) A -2 H
H9U2 2.0310 1.2969 1.1951 0.064 Uiso calc PR 0.1531(14) A -2 H
H9U3 2.1993 1.3397 1.2300 0.064 Uiso calc PR 0.1531(14) A -2 H
H10D 1.8967 1.1733 1.2882 0.064 Uiso calc PR 0.1531(14) A -2 H
H10E 1.9459 1.0262 1.2663 0.064 Uiso calc PR 0.1531(14) A -2 H
H10F 1.8728 1.1122 1.2202 0.064 Uiso calc PR 0.1531(14) A -2 H
H12B 1.6834 1.1787 1.1189 0.049 Uiso calc PR 0.8469(14) A -1 H
H13B 1.4636 1.2622 1.0750 0.046 Uiso calc PR 0.8469(14) A -1 H
H15B 1.2948 0.8915 1.0202 0.040 Uiso calc PR 0.8469(14) A -1 H
H16B 1.5197 0.8183 1.0662 0.043 Uiso calc PR 0.8469(14) A -1 H
H17E 1.1111 1.0937 1.0309 0.043 Uiso calc PR 0.8469(14) A -1 H
H17F 1.1922 1.0969 0.9723 0.043 Uiso calc PR 0.8469(14) A -1 H
H22B 0.6863 1.4294 1.0234 0.045 Uiso calc PR 0.8469(14) A -1 H
H23B 0.9153 1.3605 1.0688 0.044 Uiso calc PR 0.8469(14) A -1 H
H25B 1.0843 1.2801 0.9111 0.042 Uiso calc PR 0.8469(14) A -1 H
H26B 0.8495 1.3472 0.8703 0.043 Uiso calc PR 0.8469(14) A -1 H
H27E 1.2713 1.3168 1.0055 0.054 Uiso calc PR 0.8469(14) A -1 H
H27F 1.1948 1.3142 1.0652 0.054 Uiso calc PR 0.8469(14) A -1 H
H12V 0.8621 1.3381 0.8629 0.051 Uiso calc PR 0.1531(14) A -2 H
H13V 1.0788 1.2506 0.9088 0.051 Uiso calc PR 0.1531(14) A -2 H
H15V 1.2603 1.6165 0.9582 0.051 Uiso calc PR 0.1531(14) A -2 H
H16V 1.0304 1.6993 0.9188 0.051 Uiso calc PR 0.1531(14) A -2 H
H17I 1.3370 1.4126 1.0138 0.051 Uiso calc PR 0.1531(14) A -2 H
H17J 1.4328 1.4126 0.9585 0.051 Uiso calc PR 0.1531(14) A -2 H
H22V 1.6779 1.1601 1.1226 0.051 Uiso calc PR 0.1531(14) A -2 H
H23V 1.4389 1.2266 1.0809 0.051 Uiso calc PR 0.1531(14) A -2 H
H25V 1.6191 1.1529 0.9251 0.051 Uiso calc PR 0.1531(14) A -2 H
H26V 1.8454 1.0734 0.9686 0.051 Uiso calc PR 0.1531(14) A -2 H
H27I 1.2617 1.1932 0.9813 0.051 Uiso calc PR 0.1531(14) A -2 H
H27J 1.3500 1.1922 0.9239 0.051 Uiso calc PR 0.1531(14) A -2 H
H1C 0.5912 1.4517 0.8957 0.054 Uiso calc PR 0.8469(14) A -1 H
H3C 0.2465 1.0528 0.6302 0.050 Uiso calc PR 0.8469(14) A -1 H
H3C1 0.2947 1.4209 0.6741 0.035 Uiso calc PR 0.8469(14) A -1 H
H4C1 0.0599 1.4308 0.7048 0.039 Uiso calc PR 0.8469(14) A -1 H
H4C2 0.0506 1.2759 0.7047 0.039 Uiso calc PR 0.8469(14) A -1 H
H5C1 0.1426 1.2996 0.7995 0.038 Uiso calc PR 0.8469(14) A -1 H
H5C2 0.0820 1.4466 0.8024 0.038 Uiso calc PR 0.8469(14) A -1 H
H7C1 0.2830 1.5909 0.7508 0.058 Uiso calc PR 0.8469(14) A -1 H
H7C2 0.4418 1.6120 0.7941 0.058 Uiso calc PR 0.8469(14) A -1 H
H7C3 0.2746 1.6304 0.8197 0.058 Uiso calc PR 0.8469(14) A -1 H
H9C1 0.3382 1.1724 0.7692 0.048 Uiso calc PR 0.8469(14) A -1 H
H9C2 0.5143 1.2189 0.7950 0.048 Uiso calc PR 0.8469(14) A -1 H
H9C3 0.4780 1.1546 0.7277 0.048 Uiso calc PR 0.8469(14) A -1 H
H10G 0.5469 1.4907 0.7218 0.061 Uiso calc PR 0.8469(14) A -1 H
H10H 0.6040 1.3462 0.6995 0.061 Uiso calc PR 0.8469(14) A -1 H
H10I 0.6398 1.4115 0.7667 0.061 Uiso calc PR 0.8469(14) A -1 H
H1W 0.2335 1.0520 0.6346 0.064 Uiso d P 0.15 A -2 H
H3W 0.7425 1.5507 0.8432 0.064 Uiso d P 0.15 A -2 H
H3W1 0.3062 1.4697 0.8109 0.051 Uiso calc PR 0.1531(14) A -2 H
H4W1 0.3105 1.6279 0.7575 0.051 Uiso calc PR 0.1531(14) A -2 H
H4W2 0.4869 1.5992 0.7414 0.051 Uiso calc PR 0.1531(14) A -2 H
H5W1 0.3966 1.4759 0.6564 0.051 Uiso calc PR 0.1531(14) A -2 H
H5W2 0.2209 1.5176 0.6697 0.051 Uiso calc PR 0.1531(14) A -2 H
H7W1 0.0956 1.4104 0.7434 0.064 Uiso calc PR 0.1531(14) A -2 H
H7W2 0.0911 1.2540 0.7285 0.064 Uiso calc PR 0.1531(14) A -2 H
H7W3 0.0368 1.3373 0.6788 0.064 Uiso calc PR 0.1531(14) A -2 H
H9W1 0.5611 1.2120 0.7036 0.064 Uiso calc PR 0.1531(14) A -2 H
H9W2 0.6429 1.3012 0.7617 0.064 Uiso calc PR 0.1531(14) A -2 H
H9W3 0.5894 1.3655 0.7057 0.064 Uiso calc PR 0.1531(14) A -2 H
H10J 0.2592 1.2263 0.8000 0.064 Uiso calc PR 0.1531(14) A -2 H
H10K 0.4435 1.2113 0.8167 0.064 Uiso calc PR 0.1531(14) A -2 H
H10L 0.3578 1.1279 0.7578 0.064 Uiso calc PR 0.1531(14) A -2 H
H12D 0.1718 0.7726 0.6105 0.041 Uiso calc R 1 . . H
H13D 0.2882 0.5876 0.5662 0.039 Uiso calc R 1 . . H
H15D 0.6095 0.8205 0.5137 0.040 Uiso calc R 1 . . H
H16D 0.4876 0.9995 0.5618 0.043 Uiso calc R 1 . . H
H17C 0.6498 0.5638 0.5197 0.035 Uiso calc R 1 . . H
H17D 0.5464 0.5790 0.4607 0.035 Uiso calc R 1 . . H
H22D 0.8322 0.2251 0.3922 0.039 Uiso calc R 1 . . H
H23D 0.7191 0.4123 0.4385 0.036 Uiso calc R 1 . . H
H25D 0.3856 0.1795 0.4833 0.043 Uiso calc R 1 . . H
H26D 0.5061 0.0013 0.4359 0.041 Uiso calc R 1 . . H
H27C 0.4549 0.4188 0.5406 0.037 Uiso calc R 1 . . H
H27D 0.3503 0.4347 0.4820 0.037 Uiso calc R 1 . . H
H2E 0.7570 -0.0546 0.3685 0.053 Uiso calc PR 0.8469(14) A -1 H
H4E 0.4293 -0.4541 0.0972 0.070 Uiso calc PR 0.8469(14) A -1 H
H3E 0.6630 -0.5253 0.2069 0.041 Uiso calc PR 0.8469(14) A -1 H
H4E1 0.8870 -0.3292 0.1921 0.054 Uiso calc PR 0.8469(14) A -1 H
H4E2 0.9207 -0.4757 0.2028 0.054 Uiso calc PR 0.8469(14) A -1 H
H5E1 0.9377 -0.2589 0.2880 0.038 Uiso calc PR 0.8469(14) A -1 H
H5E2 0.9569 -0.4068 0.2992 0.038 Uiso calc PR 0.8469(14) A -1 H
H7E1 0.7106 -0.5439 0.3012 0.061 Uiso calc PR 0.8469(14) A -1 H
H7E2 0.5918 -0.4668 0.3429 0.061 Uiso calc PR 0.8469(14) A -1 H
H7E3 0.7758 -0.4657 0.3642 0.061 Uiso calc PR 0.8469(14) A -1 H
H9E1 0.7017 -0.1709 0.2282 0.056 Uiso calc PR 0.8469(14) A -1 H
H9E2 0.5552 -0.1411 0.2658 0.056 Uiso calc PR 0.8469(14) A -1 H
H9E3 0.5259 -0.2021 0.1979 0.056 Uiso calc PR 0.8469(14) A -1 H
H10M 0.4376 -0.4721 0.2669 0.070 Uiso calc PR 0.8469(14) A -1 H
H10N 0.3662 -0.3840 0.2214 0.070 Uiso calc PR 0.8469(14) A -1 H
H10O 0.3954 -0.3234 0.2893 0.070 Uiso calc PR 0.8469(14) A -1 H
H2X 0.3001 -0.5331 0.1431 0.064 Uiso d P 0.15 A -2 H
H4X 0.7596 -0.0412 0.3742 0.064 Uiso d P 0.15 A -2 H
H3X 0.8431 -0.3197 0.2980 0.051 Uiso calc PR 0.1531(14) A -2 H
H4X1 0.6351 -0.4683 0.3476 0.051 Uiso calc PR 0.1531(14) A -2 H
H4X2 0.7961 -0.5130 0.3203 0.051 Uiso calc PR 0.1531(14) A -2 H
H5X1 0.4871 -0.5415 0.2624 0.051 Uiso calc PR 0.1531(14) A -2 H
H5X2 0.6379 -0.6248 0.2445 0.051 Uiso calc PR 0.1531(14) A -2 H
H7X1 0.8642 -0.4915 0.2169 0.064 Uiso calc PR 0.1531(14) A -2 H
H7X2 0.8142 -0.4207 0.1626 0.064 Uiso calc PR 0.1531(14) A -2 H
H7X3 0.7690 -0.5721 0.1593 0.064 Uiso calc PR 0.1531(14) A -2 H
H9X1 0.4656 -0.1797 0.2842 0.064 Uiso calc PR 0.1531(14) A -2 H
H9X2 0.4155 -0.3298 0.2818 0.064 Uiso calc PR 0.1531(14) A -2 H
H9X3 0.3947 -0.2667 0.2238 0.064 Uiso calc PR 0.1531(14) A -2 H
H10P 0.8024 -0.2194 0.2064 0.064 Uiso calc PR 0.1531(14) A -2 H
H10Q 0.6938 -0.1148 0.2409 0.064 Uiso calc PR 0.1531(14) A -2 H
H10R 0.6274 -0.1981 0.1791 0.064 Uiso calc PR 0.1531(14) A -2 H
H12F 0.1720 -0.3423 0.1222 0.047 Uiso calc PR 0.8469(14) A -1 H
H13F -0.0637 -0.2771 0.0807 0.047 Uiso calc PR 0.8469(14) A -1 H
H15F 0.1090 -0.3575 -0.0760 0.045 Uiso calc PR 0.8469(14) A -1 H
H16F 0.3396 -0.4226 -0.0293 0.047 Uiso calc PR 0.8469(14) A -1 H
H17G -0.1692 -0.3131 -0.0737 0.048 Uiso calc PR 0.8469(14) A -1 H
H17H -0.2473 -0.3061 -0.0137 0.048 Uiso calc PR 0.8469(14) A -1 H
H22F -0.6480 -0.1646 -0.1319 0.048 Uiso calc PR 0.8469(14) A -1 H
H23F -0.4289 -0.2526 -0.0892 0.043 Uiso calc PR 0.8469(14) A -1 H
H25F -0.2472 0.1142 -0.0384 0.043 Uiso calc PR 0.8469(14) A -1 H
H26F -0.4717 0.1916 -0.0828 0.044 Uiso calc PR 0.8469(14) A -1 H
H27G -0.0735 -0.0938 -0.0423 0.036 Uiso calc PR 0.8469(14) A -1 H
H27H -0.1616 -0.0879 0.0152 0.036 Uiso calc PR 0.8469(14) A -1 H
H12Y -0.6435 -0.1526 -0.1308 0.051 Uiso calc PR 0.1531(14) A -2 H
H13Y -0.4055 -0.2167 -0.0899 0.051 Uiso calc PR 0.1531(14) A -2 H
H15Y -0.5717 -0.1298 0.0676 0.051 Uiso calc PR 0.1531(14) A -2 H
H16Y -0.8057 -0.0697 0.0226 0.051 Uiso calc PR 0.1531(14) A -2 H
H17K -0.2899 -0.1825 0.0622 0.051 Uiso calc PR 0.1531(14) A -2 H
H17L -0.2188 -0.1842 0.0012 0.051 Uiso calc PR 0.1531(14) A -2 H
H22Y 0.1992 -0.3174 0.1139 0.051 Uiso calc PR 0.1531(14) A -2 H
H23Y -0.0266 -0.2359 0.0701 0.051 Uiso calc PR 0.1531(14) A -2 H
H25Y -0.1964 -0.6074 0.0146 0.051 Uiso calc PR 0.1531(14) A -2 H
H26Y 0.0188 -0.6767 0.0695 0.051 Uiso calc PR 0.1531(14) A -2 H
H27K -0.3819 -0.4027 0.0295 0.051 Uiso calc PR 0.1531(14) A -2 H
H27L -0.2999 -0.4034 -0.0292 0.051 Uiso calc PR 0.1531(14) A -2 H
H1G -1.2548 -0.4379 -0.3689 0.054 Uiso calc PR 0.8469(14) A -1 H
H3G -0.7681 0.0598 -0.1496 0.055 Uiso calc PR 0.8469(14) A -1 H
H3G1 -1.1982 -0.0316 -0.1843 0.036 Uiso calc PR 0.8469(14) A -1 H
H4G1 -1.0199 0.1025 -0.2527 0.044 Uiso calc PR 0.8469(14) A -1 H
H4G2 -1.1957 0.1303 -0.2353 0.044 Uiso calc PR 0.8469(14) A -1 H
H5G1 -1.2857 0.0230 -0.3243 0.039 Uiso calc PR 0.8469(14) A -1 H
H5G2 -1.1117 -0.0235 -0.3373 0.039 Uiso calc PR 0.8469(14) A -1 H
H7G1 -1.4118 -0.0883 -0.2464 0.051 Uiso calc PR 0.8469(14) A -1 H
H7G2 -1.4271 -0.2429 -0.2689 0.051 Uiso calc PR 0.8469(14) A -1 H
H7G3 -1.4771 -0.1442 -0.3126 0.051 Uiso calc PR 0.8469(14) A -1 H
H9G1 -0.9178 -0.1303 -0.2897 0.051 Uiso calc PR 0.8469(14) A -1 H
H9G2 -0.9500 -0.2844 -0.2952 0.051 Uiso calc PR 0.8469(14) A -1 H
H9G3 -0.8658 -0.2022 -0.2359 0.051 Uiso calc PR 0.8469(14) A -1 H
H10S -1.2501 -0.2698 -0.1981 0.058 Uiso calc PR 0.8469(14) A -1 H
H10T -1.0665 -0.2856 -0.1803 0.058 Uiso calc PR 0.8469(14) A -1 H
H10U -1.1502 -0.3687 -0.2395 0.058 Uiso calc PR 0.8469(14) A -1 H
H1Z -0.8823 -0.0455 -0.1070 0.064 Uiso d P 0.15 A -2 H
H3Z -1.2441 -0.4338 -0.3678 0.064 Uiso d P 0.15 A -2 H
H3Z1 -1.2007 -0.0552 -0.3213 0.051 Uiso calc PR 0.1531(14) A -2 H
H4Z1 -1.4245 -0.2343 -0.2947 0.051 Uiso calc PR 0.1531(14) A -2 H
H4Z2 -1.4466 -0.0816 -0.2973 0.051 Uiso calc PR 0.1531(14) A -2 H
H5Z1 -1.3545 -0.1914 -0.1977 0.051 Uiso calc PR 0.1531(14) A -2 H
H5Z2 -1.4128 -0.0449 -0.1989 0.051 Uiso calc PR 0.1531(14) A -2 H
H7Z1 -1.2350 0.0950 -0.2461 0.064 Uiso calc PR 0.1531(14) A -2 H
H7Z2 -1.0595 0.1154 -0.2144 0.064 Uiso calc PR 0.1531(14) A -2 H
H7Z3 -1.2070 0.1369 -0.1767 0.064 Uiso calc PR 0.1531(14) A -2 H
H9Z1 -1.0042 -0.3362 -0.2744 0.064 Uiso calc PR 0.1531(14) A -2 H
H9Z2 -1.1489 -0.3285 -0.2353 0.064 Uiso calc PR 0.1531(14) A -2 H
H9Z3 -0.9767 -0.2780 -0.2062 0.064 Uiso calc PR 0.1531(14) A -2 H
H10V -0.9504 0.0015 -0.2799 0.064 Uiso calc PR 0.1531(14) A -2 H
H10W -0.8971 -0.1422 -0.3058 0.064 Uiso calc PR 0.1531(14) A -2 H
H10$ -0.8487 -0.0814 -0.2387 0.064 Uiso calc PR 0.1531(14) A -2 H
H12H -1.3305 -0.7154 -0.3915 0.040 Uiso calc R 1 . . H
H13H -1.2171 -0.9021 -0.4355 0.036 Uiso calc R 1 . . H
H15H -0.8803 -0.6731 -0.4813 0.040 Uiso calc R 1 . . H
H16H -1.0010 -0.4932 -0.4342 0.042 Uiso calc R 1 . . H
H17A -0.8492 -0.9293 -0.4782 0.035 Uiso calc R 1 . . H
H17B -0.9517 -0.9139 -0.5373 0.035 Uiso calc R 1 . . H
H22H -0.6757 -1.2682 -0.6091 0.040 Uiso calc R 1 . . H
H23H -0.7900 -1.0807 -0.5631 0.039 Uiso calc R 1 . . H
H25H -1.1082 -1.3134 -0.5087 0.040 Uiso calc R 1 . . H
H26H -0.9894 -1.4925 -0.5571 0.042 Uiso calc R 1 . . H
H27A -1.0461 -1.0722 -0.4571 0.037 Uiso calc R 1 . . H
H27B -1.1496 -1.0563 -0.5160 0.037 Uiso calc R 1 . . H

loop_
_atom_site_aniso_label
_atom_site_aniso_U_11
_atom_site_aniso_U_22
_atom_site_aniso_U_33
_atom_site_aniso_U_12
_atom_site_aniso_U_13
_atom_site_aniso_U_23
O1A 0.0503(19) 0.074(2) 0.0350(16) -0.0158(17) -0.0050(13) 0.0179(16)
O2A 0.0360(16) 0.0410(17) 0.0466(17) -0.0030(13) -0.0092(13) 0.0109(13)
O3A 0.0492(18) 0.034(3) 0.0410(16) -0.008(2) 0.0158(14) -0.0018(16)
O4A 0.0458(18) 0.0249(17) 0.037(2) -0.0067(18) 0.0123(19) -0.0024(16)
C1A 0.0274(19) 0.0291(19) 0.0311(18) 0.0006(14) 0.0021(14) 0.0016(14)
C2A 0.038(2) 0.032(2) 0.0288(18) 0.0030(17) 0.0020(16) 0.0027(16)
C3A 0.0313(19) 0.030(2) 0.0304(18) 0.0010(15) 0.0008(15) 0.0049(15)
C4A 0.046(3) 0.031(2) 0.045(3) 0.002(2) -0.002(2) 0.0076(18)
C5A 0.048(2) 0.034(2) 0.038(2) -0.0067(17) -0.0009(17) 0.0077(16)
C6A 0.035(2) 0.036(2) 0.032(2) 0.0009(16) 0.0091(16) 0.0010(16)
C7A 0.040(2) 0.052(2) 0.043(2) 0.0049(18) 0.0071(17) -0.0001(18)
C8A 0.0308(19) 0.027(2) 0.0287(18) -0.0005(17) 0.0021(15) 0.0006(14)
C9A 0.039(2) 0.053(3) 0.044(2) 0.0165(19) -0.0005(18) 0.0003(19)
C10A 0.063(3) 0.037(2) 0.041(2) -0.007(2) 0.000(2) 0.0133(18)
N1B 0.0322(17) 0.0396(18) 0.0345(16) 0.0007(13) -0.0009(13) 0.0066(14)
C12B 0.036(2) 0.037(2) 0.045(2) -0.0049(17) -0.0069(18) 0.0044(18)
C13B 0.035(2) 0.031(2) 0.049(2) -0.0053(16) -0.0043(18) 0.0118(18)
C14B 0.0281(18) 0.039(2) 0.0317(18) 0.0002(15) -0.0015(14) 0.0034(15)
C15B 0.0291(18) 0.032(2) 0.0362(19) -0.0016(14) 0.0017(15) 0.0014(15)
C16B 0.035(2) 0.036(2) 0.0354(19) 0.0024(16) 0.0031(16) 0.0042(16)
C17B 0.034(2) 0.036(2) 0.035(2) 0.0015(16) -0.0019(16) 0.0012(16)
N2B 0.0273(16) 0.0283(16) 0.0368(17) -0.0022(12) -0.0025(13) 0.0042(13)
C22B 0.038(2) 0.034(2) 0.037(2) 0.0012(17) 0.0058(17) -0.0009(17)
C23B 0.044(2) 0.033(2) 0.031(2) -0.0024(17) -0.0047(17) 0.0019(16)
C24B 0.034(2) 0.0244(19) 0.041(2) -0.0038(15) -0.0074(17) 0.0028(16)
C25B 0.030(2) 0.036(2) 0.040(2) 0.0029(16) 0.0058(17) 0.0075(17)
C26B 0.033(2) 0.040(2) 0.034(2) -0.0019(17) 0.0021(16) 0.0082(17)
C27B 0.037(2) 0.038(2) 0.055(3) -0.0001(18) -0.0170(19) 0.0067(19)
O1C 0.0318(15) 0.0335(16) 0.0423(17) -0.0045(12) -0.0064(12) 0.0095(13)
O2C 0.0322(15) 0.0461(17) 0.0335(14) 0.0005(12) 0.0041(11) 0.0094(12)
O3C 0.039(3) 0.0273(14) 0.0329(16) -0.0018(14) 0.0141(18) -0.0033(11)
O4C 0.047(3) 0.052(3) 0.0345(16) -0.0137(19) 0.0165(14) -0.0015(17)
C1C 0.0302(19) 0.0231(18) 0.0276(18) 0.0013(14) -0.0018(14) 0.0022(14)
C2C 0.0250(18) 0.0244(19) 0.0277(18) -0.0011(14) 0.0067(14) 0.0001(14)
C3C 0.032(2) 0.0254(18) 0.029(2) -0.0026(14) 0.0013(15) 0.0045(15)
C4C 0.033(2) 0.032(3) 0.030(2) 0.0089(17) 0.0011(16) 0.000(2)
C5C 0.0255(18) 0.0354(19) 0.0315(18) 0.0061(14) 0.0023(14) 0.0018(14)
C6C 0.0271(18) 0.0242(18) 0.0325(18) 0.0049(14) 0.0056(15) 0.0011(15)
C7C 0.051(2) 0.0238(17) 0.039(2) 0.0010(15) -0.0036(17) 0.0028(14)
C8C 0.031(2) 0.034(2) 0.0219(18) 0.0006(15) 0.0046(16) 0.0028(15)
C9C 0.035(2) 0.0273(19) 0.0325(19) 0.0088(15) 0.0041(16) 0.0014(15)
C10C 0.034(2) 0.051(3) 0.035(2) -0.0096(18) 0.0070(16) -0.0001(18)
N1D 0.0350(15) 0.0328(15) 0.0265(13) 0.0030(11) 0.0010(11) 0.0003(11)
N2D 0.0333(15) 0.0304(15) 0.0334(14) 0.0041(11) 0.0055(11) 0.0012(11)
C12D 0.0347(18) 0.0343(18) 0.0321(16) 0.0002(14) 0.0070(14) -0.0020(13)
C13D 0.0345(17) 0.0302(17) 0.0324(16) 0.0015(13) 0.0081(13) 0.0011(13)
C14D 0.0284(16) 0.0303(17) 0.0280(15) 0.0029(12) 0.0003(12) 0.0046(12)
C15D 0.0280(16) 0.0316(17) 0.0392(18) 0.0031(13) 0.0043(14) 0.0035(14)
C16D 0.0361(18) 0.0295(17) 0.0397(18) 0.0001(14) 0.0027(15) 0.0004(14)
C17D 0.0257(16) 0.0290(16) 0.0329(16) 0.0032(12) 0.0040(12) 0.0045(13)
C22D 0.0319(17) 0.0365(18) 0.0320(16) 0.0041(14) 0.0098(13) 0.0067(13)
C23D 0.0291(16) 0.0290(16) 0.0332(16) -0.0001(12) 0.0049(13) 0.0060(13)
C24D 0.0248(15) 0.0305(16) 0.0265(14) 0.0031(12) 0.0010(12) 0.0039(12)
C25D 0.0303(17) 0.0336(18) 0.044(2) -0.0002(13) 0.0124(15) 0.0038(15)
C26D 0.0310(17) 0.0297(17) 0.0431(19) -0.0006(13) 0.0071(14) 0.0049(14)
C27D 0.0308(17) 0.0284(16) 0.0359(16) 0.0030(12) 0.0111(13) 0.0053(13)
O1E 0.051(3) 0.037(2) 0.035(2) 0.0023(16) 0.0189(19) 0.0027(14)
O2E 0.0385(18) 0.0311(17) 0.034(3) -0.0034(13) 0.0117(19) -0.0064(13)
O3E 0.0419(17) 0.063(2) 0.0305(14) 0.0059(15) 0.0051(12) 0.0104(14)
O4E 0.052(2) 0.0408(18) 0.0417(18) 0.0010(14) -0.0137(14) 0.0027(14)
C1E 0.0263(18) 0.031(2) 0.0276(18) 0.0013(16) 0.0008(14) 0.0000(16)
C2E 0.028(2) 0.036(2) 0.0248(18) 0.0054(16) -0.0014(15) 0.0010(16)
C3E 0.038(2) 0.032(2) 0.032(2) 0.0087(17) -0.0016(17) 0.0015(16)
C4E 0.036(2) 0.067(3) 0.031(2) 0.016(2) 0.0048(16) 0.0034(19)
C5E 0.028(2) 0.032(2) 0.033(2) 0.0005(15) 0.0020(15) 0.0007(16)
C6E 0.0263(18) 0.031(2) 0.0297(18) -0.0001(15) 0.0032(15) 0.0044(15)
C7E 0.043(2) 0.038(2) 0.041(2) -0.0067(16) 0.000(2) 0.010(2)
C8E 0.035(2) 0.033(2) 0.033(2) 0.0068(16) 0.0004(17) 0.0029(16)
C9E 0.041(2) 0.034(2) 0.039(2) 0.0107(17) 0.0035(17) 0.0071(17)
C10E 0.031(2) 0.068(3) 0.042(2) -0.007(2) 0.0027(17) 0.014(2)
N1F 0.0371(19) 0.0297(18) 0.0368(18) -0.0011(14) -0.0016(14) 0.0008(14)
N2F 0.0363(17) 0.0293(17) 0.0371(17) -0.0001(13) -0.0019(13) 0.0033(13)
C12F 0.045(3) 0.040(2) 0.033(2) -0.0022(19) -0.0004(18) 0.0080(17)
C13F 0.039(2) 0.039(2) 0.041(2) 0.0001(18) 0.0061(18) 0.0056(18)
C14F 0.031(2) 0.0249(19) 0.042(2) -0.0033(15) -0.0053(16) 0.0059(16)
C15F 0.044(2) 0.036(2) 0.030(2) 0.0034(17) -0.0005(17) 0.0004(16)
C16F 0.036(2) 0.041(2) 0.037(2) 0.0042(17) 0.0011(17) -0.0018(17)
C17F 0.035(2) 0.030(2) 0.050(2) 0.0013(16) -0.0063(18) 0.0027(18)
C22F 0.039(2) 0.033(2) 0.043(2) -0.0019(16) -0.0085(18) -0.0040(17)
C23F 0.035(2) 0.0264(19) 0.043(2) -0.0019(15) -0.0016(17) 0.0005(16)
C24F 0.0282(18) 0.0286(18) 0.0277(17) -0.0036(14) 0.0039(14) 0.0055(14)
C25F 0.031(2) 0.0289(19) 0.045(2) -0.0065(15) -0.0032(16) 0.0053(16)
C26F 0.034(2) 0.0282(19) 0.047(2) -0.0047(15) -0.0053(16) 0.0091(16)
C27F 0.0264(18) 0.0304(19) 0.0331(18) -0.0017(14) -0.0003(14) 0.0081(14)
O1G 0.047(2) 0.0235(17) 0.038(2) -0.0042(15) 0.0181(15) -0.0015(15)
O2G 0.051(2) 0.049(2) 0.0242(17) -0.0135(15) 0.0114(16) 0.0066(15)
O3G 0.0317(15) 0.0350(15) 0.0420(15) -0.0081(12) -0.0052(12) 0.0083(12)
O4G 0.0456(18) 0.075(3) 0.0352(16) -0.0170(17) -0.0008(13) 0.0183(16)
C1G 0.028(2) 0.0202(18) 0.0292(18) -0.0038(14) 0.0011(15) 0.0032(14)
C2G 0.0258(19) 0.0265(19) 0.0282(18) -0.0010(14) 0.0043(14) 0.0024(14)
C3G 0.0299(19) 0.0279(19) 0.0293(18) -0.0019(15) 0.0029(15) -0.0020(14)
C4G 0.039(2) 0.0263(18) 0.043(2) -0.0005(15) -0.0094(17) 0.0025(15)
C5G 0.035(2) 0.0265(19) 0.0370(19) 0.0013(15) 0.0028(16) 0.0102(15)
C6G 0.0282(19) 0.027(2) 0.0271(18) -0.0038(15) -0.0008(14) 0.0088(14)
C7G 0.025(2) 0.040(3) 0.0367(19) 0.005(2) 0.0058(15) -0.0005(16)
C8G 0.0293(19) 0.038(2) 0.0282(19) -0.0066(15) 0.0021(15) 0.0014(16)
C9G 0.032(2) 0.034(2) 0.0341(19) 0.0066(15) 0.0017(15) 0.0011(15)
C10G 0.044(2) 0.037(2) 0.038(2) -0.0052(17) 0.0004(17) 0.0145(17)
N1H 0.0333(15) 0.0308(15) 0.0276(13) 0.0013(11) 0.0027(11) 0.0015(11)
N2H 0.0321(15) 0.0306(15) 0.0318(14) 0.0015(11) 0.0005(11) -0.0002(11)
C12H 0.0357(18) 0.0318(18) 0.0321(16) -0.0003(13) 0.0078(13) 0.0034(13)
C13H 0.0332(17) 0.0263(16) 0.0303(15) -0.0007(13) 0.0059(13) 0.0062(12)
C14H 0.0273(16) 0.0284(16) 0.0279(15) 0.0022(12) 0.0013(12) 0.0074(12)
C15H 0.0261(16) 0.0279(17) 0.0478(19) -0.0016(12) 0.0091(14) 0.0069(14)
C16H 0.0310(17) 0.0289(17) 0.0424(18) -0.0034(13) 0.0019(14) 0.0024(13)
C17H 0.0256(16) 0.0275(16) 0.0333(16) 0.0011(12) 0.0035(12) 0.0042(13)
C22H 0.0326(17) 0.0363(18) 0.0309(16) 0.0021(14) 0.0060(13) 0.0036(13)
C23H 0.0358(18) 0.0290(17) 0.0321(16) -0.0025(13) 0.0058(14) 0.0030(13)
C24H 0.0271(16) 0.0287(16) 0.0273(14) -0.0012(12) -0.0014(12) 0.0046(12)
C25H 0.0273(16) 0.0318(17) 0.0409(18) -0.0009(13) 0.0048(13) 0.0048(13)
C26H 0.0370(18) 0.0262(17) 0.0413(18) -0.0011(13) 0.0026(14) 0.0050(13)
C27H 0.0297(16) 0.0293(16) 0.0335(16) 0.0025(12) 0.0066(13) 0.0058(13)

loop_
_atom_type_symbol
_atom_type_description
_atom_type_scat_dispersion_real
_atom_type_scat_dispersion_imag
_atom_type_scat_source
C C 0.0033 0.0016 'International Tables Vol C Tables 4.2.6.8 and 6.1.1.4'
H H 0.0000 0.0000 'International Tables Vol C Tables 4.2.6.8 and 6.1.1.4'
N N 0.0061 0.0033 'International Tables Vol C Tables 4.2.6.8 and 6.1.1.4'
O O 0.0106 0.0060 'International Tables Vol C Tables 4.2.6.8 and 6.1.1.4'

loop_
_geom_angle_atom_site_label_1
_geom_angle_atom_site_label_2
_geom_angle_atom_site_label_3
_geom_angle
_geom_angle_publ_flag
C6A C1A C7A 107.3(3) no
C6A C1A C5A 115.8(3) no
C7A C1A C5A 109.4(3) no
C6A C1A C2A 110.0(3) no
C7A C1A C2A 111.8(3) no
C5A C1A C2A 102.6(3) no
C10A C2A C9A 108.5(4) no
C10A C2A C1A 114.1(3) no
C9A C2A C1A 109.9(3) no
C10A C2A C3A 112.7(4) no
C9A C2A C3A 110.3(3) no
C1A C2A C3A 101.2(3) no
C8A C3A C4A 114.5(4) no
C8A C3A C2A 111.0(3) no
C4A C3A C2A 105.7(3) no
C8A C3A H3A 108.5 no
C4A C3A H3A 108.5 no
C2A C3A H3A 108.5 no
C5A C4A C3A 106.1(4) no
C5A C4A H4A1 110.5 no
C3A C4A H4A1 110.5 no
C5A C4A H4A2 110.5 no
C3A C4A H4A2 110.5 no
H4A1 C4A H4A2 108.7 no
C4A C5A C1A 106.7(3) no
C4A C5A H5A1 110.4 no
C1A C5A H5A1 110.4 no
C4A C5A H5A2 110.4 no
C1A C5A H5A2 110.4 no
H5A1 C5A H5A2 108.6 no
O1A C6A O2A 122.1(4) no
O1A C6A C1A 123.1(4) no
O2A C6A C1A 114.7(3) no
C1A C7A H7A1 109.5 no
C1A C7A H7A2 109.5 no
H7A1 C7A H7A2 109.5 no
C1A C7A H7A3 109.5 no
H7A1 C7A H7A3 109.5 no
H7A2 C7A H7A3 109.5 no
O3A C8A O4A 123.4(4) no
O3A C8A C3A 125.4(4) no
O4A C8A C3A 111.2(3) no
C2A C9A H9A1 109.5 no
C2A C9A H9A2 109.5 no
H9A1 C9A H9A2 109.5 no
C2A C9A H9A3 109.5 no
H9A1 C9A H9A3 109.5 no
H9A2 C9A H9A3 109.5 no
C2A C10A H10A 109.5 no
C2A C10A H10B 109.5 no
H10A C10A H10B 109.5 no
C2A C10A H10C 109.5 no
H10A C10A H10C 109.5 no
H10B C10A H10C 109.5 no
C6U O2U H2U 120.1 no
C8U O4U H4U 118.4 no
C6U C1U C7U 107(2) no
C6U C1U C2U 111.9(12) no
C7U C1U C2U 112.2(14) no
C6U C1U C5U 113.7(17) no
C7U C1U C5U 108.0(13) no
C2U C1U C5U 104.0(13) no
C9U C2U C3U 109.9(16) no
C9U C2U C1U 113.8(17) no
C3U C2U C1U 99.4(11) no
C9U C2U C10U 107.5(12) no
C3U C2U C10U 112.3(16) no
C1U C2U C10U 113.8(16) no
C8U C3U C4U 112.9(12) no
C8U C3U C2U 111.4(11) no
C4U C3U C2U 105.7(13) no
C8U C3U H3U 108.9 no
C4U C3U H3U 108.9 no
C2U C3U H3U 108.9 no
C3U C4U C5U 104.7(9) no
C3U C4U H4U1 110.8 no
C5U C4U H4U1 110.8 no
C3U C4U H4U2 110.8 no
C5U C4U H4U2 110.8 no
H4U1 C4U H4U2 108.9 no
C4U C5U C1U 106.4(10) no
C4U C5U H5U1 110.5 no
C1U C5U H5U1 110.5 no
C4U C5U H5U2 110.5 no
C1U C5U H5U2 110.5 no
H5U1 C5U H5U2 108.6 no
O1U C6U O2U 117(2) no
O1U C6U C1U 125.7(15) no
O2U C6U C1U 117.6(12) no
C1U C7U H7U1 109.5 no
C1U C7U H7U2 109.5 no
H7U1 C7U H7U2 109.5 no
C1U C7U H7U3 109.5 no
H7U1 C7U H7U3 109.5 no
H7U2 C7U H7U3 109.5 no
O3U C8U O4U 119.7(13) no
O3U C8U C3U 124.5(11) no
O4U C8U C3U 115.7(9) no
C2U C9U H9U1 109.5 no
C2U C9U H9U2 109.5 no
H9U1 C9U H9U2 109.5 no
C2U C9U H9U3 109.5 no
H9U1 C9U H9U3 109.5 no
H9U2 C9U H9U3 109.5 no
C2U C10U H10D 109.5 no
C2U C10U H10E 109.5 no
H10D C10U H10E 109.5 no
C2U C10U H10F 109.5 no
H10D C10U H10F 109.5 no
H10E C10U H10F 109.5 no
C12B N1B C16B 116.9(3) no
N1B C12B C13B 123.7(4) no
N1B C12B H12B 118.1 no
C13B C12B H12B 118.1 no
C12B C13B C14B 119.7(4) no
C12B C13B H13B 120.1 no
C14B C13B H13B 120.1 no
C15B C14B C13B 116.6(4) no
C15B C14B C17B 119.5(4) no
C13B C14B C17B 123.9(4) no
C16B C15B C14B 120.2(4) no
C16B C15B H15B 119.9 no
C14B C15B H15B 119.9 no
N1B C16B C15B 122.9(4) no
N1B C16B H16B 118.6 no
C15B C16B H16B 118.6 no
C14B C17B C27B 115.1(3) no
C14B C17B H17E 108.5 no
C27B C17B H17E 108.5 no
C14B C17B H17F 108.5 no
C27B C17B H17F 108.5 no
H17E C17B H17F 107.5 no
C22B N2B C26B 116.5(4) no
N2B C22B C23B 123.3(4) no
N2B C22B H22B 118.3 no
C23B C22B H22B 118.3 no
C22B C23B C24B 119.7(4) no
C22B C23B H23B 120.2 no
C24B C23B H23B 120.2 no
C23B C24B C25B 117.4(4) no
C23B C24B C27B 122.5(4) no
C25B C24B C27B 120.0(4) no
C26B C25B C24B 119.1(4) no
C26B C25B H25B 120.5 no
C24B C25B H25B 120.5 no
N2B C26B C25B 123.9(4) no
N2B C26B H26B 118.1 no
C25B C26B H26B 118.1 no
C17B C27B C24B 112.4(3) no
C17B C27B H27E 109.1 no
C24B C27B H27E 109.1 no
C17B C27B H27F 109.1 no
C24B C27B H27F 109.1 no
H27E C27B H27F 107.9 no
C16V N1V C12V 119.0(18) no
N1V C12V C13V 123.0(19) no
N1V C12V H12V 118.5 no
C13V C12V H12V 118.5 no
C14V C13V C12V 119.7(18) no
C14V C13V H13V 120.2 no
C12V C13V H13V 120.2 no
C13V C14V C15V 115.7(16) no
C13V C14V C17V 123.4(15) no
C15V C14V C17V 120.8(14) no
C14V C15V C16V 123.0(18) no
C14V C15V H15V 118.5 no
C16V C15V H15V 118.5 no
N1V C16V C15V 119.4(18) no
N1V C16V H16V 120.3 no
C15V C16V H16V 120.3 no
C14V C17V C27V 116.9(15) no
C14V C17V H17I 108.1 no
C27V C17V H17I 108.1 no
C14V C17V H17J 108.1 no
C27V C17V H17J 108.1 no
H17I C17V H17J 107.3 no
C22V N2V C26V 119.9(19) no
N2V C22V C23V 123(2) no
N2V C22V H22V 118.3 no
C23V C22V H22V 118.3 no
C24V C23V C22V 117(2) no
C24V C23V H23V 121.3 no
C22V C23V H23V 121.3 no
C23V C24V C25V 118.0(17) no
C23V C24V C27V 122.6(16) no
C25V C24V C27V 119.4(16) no
C26V C25V C24V 122.3(18) no
C26V C25V H25V 118.8 no
C24V C25V H25V 118.8 no
N2V C26V C25V 118.9(19) no
N2V C26V H26V 120.6 no
C25V C26V H26V 120.6 no
C24V C27V C17V 112.5(16) no
C24V C27V H27I 109.1 no
C17V C27V H27I 109.1 no
C24V C27V H27J 109.1 no
C17V C27V H27J 109.1 no
H27I C27V H27J 107.8 no
C6C C1C C7C 108.8(3) no
C6C C1C C5C 112.2(3) no
C7C C1C C5C 109.8(3) no
C6C C1C C2C 110.9(3) no
C7C C1C C2C 112.3(3) no
C5C C1C C2C 102.6(3) no
C10C C2C C9C 108.0(3) no
C10C C2C C1C 114.2(3) no
C9C C2C C1C 110.5(3) no
C10C C2C C3C 111.3(3) no
C9C C2C C3C 112.1(3) no
C1C C2C C3C 100.6(3) no
C8C C3C C4C 117.4(4) no
C8C C3C C2C 110.2(3) no
C4C C3C C2C 107.0(3) no
C8C C3C H3C1 107.3 no
C4C C3C H3C1 107.3 no
C2C C3C H3C1 107.3 no
C5C C4C C3C 106.1(3) no
C5C C4C H4C1 110.5 no
C3C C4C H4C1 110.5 no
C5C C4C H4C2 110.5 no
C3C C4C H4C2 110.5 no
H4C1 C4C H4C2 108.7 no
C4C C5C C1C 105.0(3) no
C4C C5C H5C1 110.7 no
C1C C5C H5C1 110.7 no
C4C C5C H5C2 110.7 no
C1C C5C H5C2 110.7 no
H5C1 C5C H5C2 108.8 no
O2C C6C O1C 122.5(3) no
O2C C6C C1C 124.5(3) no
O1C C6C C1C 113.0(3) no
C1C C7C H7C1 109.5 no
C1C C7C H7C2 109.5 no
H7C1 C7C H7C2 109.5 no
C1C C7C H7C3 109.5 no
H7C1 C7C H7C3 109.5 no
H7C2 C7C H7C3 109.5 no
O4C C8C O3C 123.1(4) no
O4C C8C C3C 121.9(4) no
O3C C8C C3C 114.9(3) no
C2C C9C H9C1 109.5 no
C2C C9C H9C2 109.5 no
H9C1 C9C H9C2 109.5 no
C2C C9C H9C3 109.5 no
H9C1 C9C H9C3 109.5 no
H9C2 C9C H9C3 109.5 no
C2C C10C H10G 109.5 no
C2C C10C H10H 109.5 no
H10G C10C H10H 109.5 no
C2C C10C H10I 109.5 no
H10G C10C H10I 109.5 no
H10H C10C H10I 109.5 no
C6W O1W H1W 106.3 no
C8W O3W H3W 111.2 no
C6W C1W C7W 104(2) no
C6W C1W C5W 122(2) no
C7W C1W C5W 107.6(14) no
C6W C1W C2W 109.6(12) no
C7W C1W C2W 109.7(14) no
C5W C1W C2W 103.7(14) no
C9W C2W C3W 109.4(16) no
C9W C2W C10W 107.1(12) no
C3W C2W C10W 113.3(16) no
C9W C2W C1W 107.3(17) no
C3W C2W C1W 103.2(12) no
C10W C2W C1W 116.2(16) no
C8W C3W C4W 118.1(12) no
C8W C3W C2W 109.8(10) no
C4W C3W C2W 104.4(13) no
C8W C3W H3W1 108.0 no
C4W C3W H3W1 108.0 no
C2W C3W H3W1 108.0 no
C5W C4W C3W 108.2(10) no
C5W C4W H4W1 110.1 no
C3W C4W H4W1 110.1 no
C5W C4W H4W2 110.1 no
C3W C4W H4W2 110.1 no
H4W1 C4W H4W2 108.4 no
C4W C5W C1W 105.7(10) no
C4W C5W H5W1 110.6 no
C1W C5W H5W1 110.6 no
C4W C5W H5W2 110.6 no
C1W C5W H5W2 110.6 no
H5W1 C5W H5W2 108.7 no
O2W C6W O1W 120(2) no
O2W C6W C1W 123.9(15) no
O1W C6W C1W 116.3(12) no
C1W C7W H7W1 109.5 no
C1W C7W H7W2 109.5 no
H7W1 C7W H7W2 109.5 no
C1W C7W H7W3 109.5 no
H7W1 C7W H7W3 109.5 no
H7W2 C7W H7W3 109.5 no
O4W C8W O3W 118.6(13) no
O4W C8W C3W 124.9(11) no
O3W C8W C3W 116.4(9) no
C2W C9W H9W1 109.5 no
C2W C9W H9W2 109.5 no
H9W1 C9W H9W2 109.5 no
C2W C9W H9W3 109.5 no
H9W1 C9W H9W3 109.5 no
H9W2 C9W H9W3 109.5 no
C2W C10W H10J 109.5 no
C2W C10W H10K 109.5 no
H10J C10W H10K 109.5 no
C2W C10W H10L 109.5 no
H10J C10W H10L 109.5 no
H10K C10W H10L 109.5 no
C16D N1D C12D 117.5(3) no
C22D N2D C26D 116.9(3) no
N1D C12D C13D 122.8(3) no
N1D C12D H12D 118.6 no
C13D C12D H12D 118.6 no
C12D C13D C14D 120.4(3) no
C12D C13D H13D 119.8 no
C14D C13D H13D 119.8 no
C13D C14D C15D 116.6(3) no
C13D C14D C17D 124.1(3) no
C15D C14D C17D 119.4(3) no
C16D C15D C14D 119.5(3) no
C16D C15D H15D 120.2 no
C14D C15D H15D 120.2 no
N1D C16D C15D 123.2(3) no
N1D C16D H16D 118.4 no
C15D C16D H16D 118.4 no
C14D C17D C27D 115.4(2) no
C14D C17D H17C 108.4 no
C27D C17D H17C 108.4 no
C14D C17D H17D 108.4 no
C27D C17D H17D 108.4 no
H17C C17D H17D 107.5 no
N2D C22D C23D 123.3(3) no
N2D C22D H22D 118.3 no
C23D C22D H22D 118.3 no
C24D C23D C22D 119.3(3) no
C24D C23D H23D 120.3 no
C22D C23D H23D 120.3 no
C25D C24D C23D 116.9(3) no
C25D C24D C27D 119.4(3) no
C23D C24D C27D 123.7(3) no
C26D C25D C24D 120.1(3) no
C26D C25D H25D 119.9 no
C24D C25D H25D 119.9 no
N2D C26D C25D 123.4(3) no
N2D C26D H26D 118.3 no
C25D C26D H26D 118.3 no
C24D C27D C17D 115.1(2) no
C24D C27D H27C 108.5 no
C17D C27D H27C 108.5 no
C24D C27D H27D 108.5 no
C17D C27D H27D 108.5 no
H27C C27D H27D 107.5 no
C7E C1E C6E 107.6(4) no
C7E C1E C5E 109.5(4) no
C6E C1E C5E 113.6(3) no
C7E C1E C2E 111.8(3) no
C6E C1E C2E 109.9(3) no
C5E C1E C2E 104.5(3) no
C9E C2E C10E 108.5(3) no
C9E C2E C3E 110.4(3) no
C10E C2E C3E 113.7(3) no
C9E C2E C1E 111.2(3) no
C10E C2E C1E 112.5(3) no
C3E C2E C1E 100.5(3) no
C8E C3E C4E 114.0(3) no
C8E C3E C2E 111.5(3) no
C4E C3E C2E 104.5(3) no
C8E C3E H3E 108.9 no
C4E C3E H3E 108.9 no
C2E C3E H3E 108.9 no
C3E C4E C5E 106.5(3) no
C3E C4E H4E1 110.4 no
C5E C4E H4E1 110.4 no
C3E C4E H4E2 110.4 no
C5E C4E H4E2 110.4 no
H4E1 C4E H4E2 108.6 no
C4E C5E C1E 106.4(3) no
C4E C5E H5E1 110.5 no
C1E C5E H5E1 110.5 no
C4E C5E H5E2 110.5 no
C1E C5E H5E2 110.5 no
H5E1 C5E H5E2 108.6 no
O1E C6E O2E 122.6(4) no
O1E C6E C1E 122.6(4) no
O2E C6E C1E 114.9(3) no
C1E C7E H7E1 109.5 no
C1E C7E H7E2 109.5 no
H7E1 C7E H7E2 109.5 no
C1E C7E H7E3 109.5 no
H7E1 C7E H7E3 109.5 no
H7E2 C7E H7E3 109.5 no
O3E C8E O4E 122.5(4) no
O3E C8E C3E 125.1(4) no
O4E C8E C3E 112.3(4) no
C2E C9E H9E1 109.5 no
C2E C9E H9E2 109.5 no
H9E1 C9E H9E2 109.5 no
C2E C9E H9E3 109.5 no
H9E1 C9E H9E3 109.5 no
H9E2 C9E H9E3 109.5 no
C2E C10E H10M 109.5 no
C2E C10E H10N 109.5 no
H10M C10E H10N 109.5 no
C2E C10E H10O 109.5 no
H10M C10E H10O 109.5 no
H10N C10E H10O 109.5 no
C6X O2X H2X 108.9 no
C8X O4X H4X 110.7 no
C6X C1X C7X 109.1(13) no
C6X C1X C5X 113.4(11) no
C7X C1X C5X 108.0(11) no
C6X C1X C2X 110.7(10) no
C7X C1X C2X 113.8(11) no
C5X C1X C2X 101.8(12) no
C1X C2X C9X 110.6(15) no
C1X C2X C10X 113.9(15) no
C9X C2X C10X 105.5(12) no
C1X C2X C3X 102.6(11) no
C9X C2X C3X 109.2(18) no
C10X C2X C3X 115.1(18) no
C8X C3X C4X 120(2) no
C8X C3X C2X 108.7(12) no
C4X C3X C2X 106.3(14) no
C8X C3X H3X 106.9 no
C4X C3X H3X 106.9 no
C2X C3X H3X 106.9 no
C3X C4X C5X 105.7(11) no
C3X C4X H4X1 110.6 no
C5X C4X H4X1 110.6 no
C3X C4X H4X2 110.6 no
C5X C4X H4X2 110.6 no
H4X1 C4X H4X2 108.7 no
C4X C5X C1X 106.1(10) no
C4X C5X H5X1 110.5 no
C1X C5X H5X1 110.5 no
C4X C5X H5X2 110.5 no
C1X C5X H5X2 110.5 no
H5X1 C5X H5X2 108.7 no
O1X C6X O2X 124.2(13) no
O1X C6X C1X 121.1(10) no
O2X C6X C1X 114.5(9) no
C1X C7X H7X1 109.5 no
C1X C7X H7X2 109.5 no
H7X1 C7X H7X2 109.5 no
C1X C7X H7X3 109.5 no
H7X1 C7X H7X3 109.5 no
H7X2 C7X H7X3 109.5 no
O3X C8X O4X 123(2) no
O3X C8X C3X 121.1(13) no
O4X C8X C3X 115.4(12) no
C2X C9X H9X1 109.5 no
C2X C9X H9X2 109.5 no
H9X1 C9X H9X2 109.5 no
C2X C9X H9X3 109.5 no
H9X1 C9X H9X3 109.5 no
H9X2 C9X H9X3 109.5 no
C2X C10X H10P 109.5 no
C2X C10X H10Q 109.5 no
H10P C10X H10Q 109.5 no
C2X C10X H10R 109.5 no
H10P C10X H10R 109.5 no
H10Q C10X H10R 109.5 no
C12F N1F C16F 116.9(4) no
C22F N2F C26F 117.0(3) no
N1F C12F C13F 124.3(4) no
N1F C12F H12F 117.9 no
C13F C12F H12F 117.9 no
C12F C13F C14F 118.8(4) no
C12F C13F H13F 120.6 no
C14F C13F H13F 120.6 no
C15F C14F C13F 117.5(4) no
C15F C14F C17F 121.5(4) no
C13F C14F C17F 121.0(4) no
C14F C15F C16F 119.6(4) no
C14F C15F H15F 120.2 no
C16F C15F H15F 120.2 no
N1F C16F C15F 122.9(4) no
N1F C16F H16F 118.6 no
C15F C16F H16F 118.6 no
C27F C17F C14F 111.7(3) no
C27F C17F H17G 109.3 no
C14F C17F H17G 109.3 no
C27F C17F H17H 109.3 no
C14F C17F H17H 109.3 no
H17G C17F H17H 107.9 no
N2F C22F C23F 124.0(4) no
N2F C22F H22F 118.0 no
C23F C22F H22F 118.0 no
C22F C23F C24F 119.3(4) no
C22F C23F H23F 120.4 no
C24F C23F H23F 120.4 no
C25F C24F C23F 116.6(3) no
C25F C24F C27F 119.8(3) no
C23F C24F C27F 123.6(3) no
C26F C25F C24F 120.5(4) no
C26F C25F H25F 119.7 no
C24F C25F H25F 119.7 no
N2F C26F C25F 122.6(4) no
N2F C26F H26F 118.7 no
C25F C26F H26F 118.7 no
C17F C27F C24F 115.3(3) no
C17F C27F H27G 108.4 no
C24F C27F H27G 108.4 no
C17F C27F H27H 108.4 no
C24F C27F H27H 108.4 no
H27G C27F H27H 107.5 no
C12Y N1Y C16Y 116.5(19) no
N1Y C12Y C13Y 124(2) no
N1Y C12Y H12Y 117.9 no
C13Y C12Y H12Y 117.9 no
C14Y C13Y C12Y 119(2) no
C14Y C13Y H13Y 120.5 no
C12Y C13Y H13Y 120.5 no
C13Y C14Y C15Y 116.6(17) no
C13Y C14Y C17Y 118.8(16) no
C15Y C14Y C17Y 124.5(16) no
C16Y C15Y C14Y 121.0(18) no
C16Y C15Y H15Y 119.5 no
C14Y C15Y H15Y 119.5 no
N1Y C16Y C15Y 122.4(19) no
N1Y C16Y H16Y 118.8 no
C15Y C16Y H16Y 118.8 no
C14Y C17Y C27Y 113.1(16) no
C14Y C17Y H17K 109.0 no
C27Y C17Y H17K 109.0 no
C14Y C17Y H17L 109.0 no
C27Y C17Y H17L 109.0 no
H17K C17Y H17L 107.8 no
C22Y N2Y C26Y 117.6(19) no
N2Y C22Y C23Y 121(2) no
N2Y C22Y H22Y 119.4 no
C23Y C22Y H22Y 119.4 no
C24Y C23Y C22Y 120(2) no
C24Y C23Y H23Y 119.8 no
C22Y C23Y H23Y 119.8 no
C25Y C24Y C23Y 118.4(18) no
C25Y C24Y C27Y 117.9(15) no
C23Y C24Y C27Y 123.6(17) no
C26Y C25Y C24Y 117.2(18) no
C26Y C25Y H25Y 121.4 no
C24Y C25Y H25Y 121.4 no
N2Y C26Y C25Y 124.5(19) no
N2Y C26Y H26Y 117.7 no
C25Y C26Y H26Y 117.7 no
C24Y C27Y C17Y 114.6(15) no
C24Y C27Y H27K 108.6 no
C17Y C27Y H27K 108.6 no
C24Y C27Y H27L 108.6 no
C17Y C27Y H27L 108.6 no
H27K C27Y H27L 107.6 no
C6G C1G C7G 110.9(4) no
C6G C1G C5G 113.7(3) no
C7G C1G C5G 108.9(4) no
C6G C1G C2G 108.8(3) no
C7G C1G C2G 112.0(3) no
C5G C1G C2G 102.3(3) no
C10G C2G C9G 108.4(3) no
C10G C2G C3G 112.5(3) no
C9G C2G C3G 109.6(3) no
C10G C2G C1G 114.5(3) no
C9G C2G C1G 109.9(3) no
C3G C2G C1G 101.7(3) no
C8G C3G C4G 116.8(3) no
C8G C3G C2G 110.3(3) no
C4G C3G C2G 105.5(3) no
C8G C3G H3G1 108.0 no
C4G C3G H3G1 108.0 no
C2G C3G H3G1 108.0 no
C3G C4G C5G 106.4(3) no
C3G C4G H4G1 110.4 no
C5G C4G H4G1 110.4 no
C3G C4G H4G2 110.4 no
C5G C4G H4G2 110.4 no
H4G1 C4G H4G2 108.6 no
C1G C5G C4G 106.5(3) no
C1G C5G H5G1 110.4 no
C4G C5G H5G1 110.4 no
C1G C5G H5G2 110.4 no
C4G C5G H5G2 110.4 no
H5G1 C5G H5G2 108.6 no
O2G C6G O1G 122.4(4) no
O2G C6G C1G 125.1(4) no
O1G C6G C1G 112.4(3) no
C1G C7G H7G1 109.5 no
C1G C7G H7G2 109.5 no
H7G1 C7G H7G2 109.5 no
C1G C7G H7G3 109.5 no
H7G1 C7G H7G3 109.5 no
H7G2 C7G H7G3 109.5 no
O4G C8G O3G 122.9(4) no
O4G C8G C3G 121.2(4) no
O3G C8G C3G 115.8(4) no
C2G C9G H9G1 109.5 no
C2G C9G H9G2 109.5 no
H9G1 C9G H9G2 109.5 no
C2G C9G H9G3 109.5 no
H9G1 C9G H9G3 109.5 no
H9G2 C9G H9G3 109.5 no
C2G C10G H10S 109.5 no
C2G C10G H10T 109.5 no
H10S C10G H10T 109.5 no
C2G C10G H10U 109.5 no
H10S C10G H10U 109.5 no
H10T C10G H10U 109.5 no
C6Z O1Z H1Z 121.6 no
C8Z O3Z H3Z 116.8 no
C6Z C1Z C7Z 110.6(13) no
C6Z C1Z C2Z 111.5(10) no
C7Z C1Z C2Z 111.8(11) no
C6Z C1Z C5Z 112.7(11) no
C7Z C1Z C5Z 107.0(11) no
C2Z C1Z C5Z 103.0(12) no
C9Z C2Z C10Z 107.9(12) no
C9Z C2Z C1Z 112.2(14) no
C10Z C2Z C1Z 115.8(14) no
C9Z C2Z C3Z 115.8(17) no
C10Z C2Z C3Z 105.9(17) no
C1Z C2Z C3Z 99.2(11) no
C8Z C3Z C4Z 109(2) no
C8Z C3Z C2Z 110.8(12) no
C4Z C3Z C2Z 106.8(16) no
C8Z C3Z H3Z1 110.0 no
C4Z C3Z H3Z1 110.0 no
C2Z C3Z H3Z1 110.0 no
C3Z C4Z C5Z 105.5(11) no
C3Z C4Z H4Z1 110.6 no
C5Z C4Z H4Z1 110.6 no
C3Z C4Z H4Z2 110.6 no
C5Z C4Z H4Z2 110.6 no
H4Z1 C4Z H4Z2 108.8 no
C4Z C5Z C1Z 104.9(10) no
C4Z C5Z H5Z1 110.8 no
C1Z C5Z H5Z1 110.8 no
C4Z C5Z H5Z2 110.8 no
C1Z C5Z H5Z2 110.8 no
H5Z1 C5Z H5Z2 108.8 no
O2Z C6Z O1Z 120.2(14) no
O2Z C6Z C1Z 124.3(11) no
O1Z C6Z C1Z 115.4(9) no
C1Z C7Z H7Z1 109.5 no
C1Z C7Z H7Z2 109.5 no
H7Z1 C7Z H7Z2 109.5 no
C1Z C7Z H7Z3 109.5 no
H7Z1 C7Z H7Z3 109.5 no
H7Z2 C7Z H7Z3 109.5 no
O4Z C8Z O3Z 123(2) no
O4Z C8Z C3Z 122.0(14) no
O3Z C8Z C3Z 115.2(12) no
C2Z C9Z H9Z1 109.5 no
C2Z C9Z H9Z2 109.5 no
H9Z1 C9Z H9Z2 109.5 no
C2Z C9Z H9Z3 109.5 no
H9Z1 C9Z H9Z3 109.5 no
H9Z2 C9Z H9Z3 109.5 no
C2Z C10Z H10V 109.5 no
C2Z C10Z H10W 109.5 no
H10V C10Z H10W 109.5 no
C2Z C10Z H10$ 109.5 no
H10V C10Z H10$ 109.5 no
H10W C10Z H10$ 109.5 no
C12H N1H C16H 116.7(3) no
C22H N2H C26H 117.7(3) no
N1H C12H C13H 123.5(3) no
N1H C12H H12H 118.3 no
C13H C12H H12H 118.3 no
C12H C13H C14H 120.1(3) no
C12H C13H H13H 119.9 no
C14H C13H H13H 119.9 no
C13H C14H C15H 116.4(3) no
C13H C14H C17H 124.0(3) no
C15H C14H C17H 119.6(3) no
C16H C15H C14H 119.7(3) no
C16H C15H H15H 120.1 no
C14H C15H H15H 120.1 no
N1H C16H C15H 123.5(3) no
N1H C16H H16H 118.2 no
C15H C16H H16H 118.2 no
C14H C17H C27H 115.4(2) no
C14H C17H H17A 108.4 no
C27H C17H H17A 108.4 no
C14H C17H H17B 108.4 no
C27H C17H H17B 108.4 no
H17A C17H H17B 107.5 no
N2H C22H C23H 122.3(3) no
N2H C22H H22H 118.9 no
C23H C22H H22H 118.9 no
C24H C23H C22H 120.0(3) no
C24H C23H H23H 120.0 no
C22H C23H H23H 120.0 no
C23H C24H C25H 117.0(3) no
C23H C24H C27H 123.7(3) no
C25H C24H C27H 119.3(3) no
C26H C25H C24H 119.7(3) no
C26H C25H H25H 120.2 no
C24H C25H H25H 120.2 no
N2H C26H C25H 123.3(3) no
N2H C26H H26H 118.3 no
C25H C26H H26H 118.3 no
C24H C27H C17H 115.1(2) no
C24H C27H H27A 108.5 no
C17H C27H H27A 108.5 no
C24H C27H H27B 108.5 no
C17H C27H H27B 108.5 no
H27A C27H H27B 107.5 no

loop_
_geom_bond_atom_site_label_1
_geom_bond_atom_site_label_2
_geom_bond_distance
_geom_bond_publ_flag
O1A C6A 1.219(5) no
O1A H4U 0.84 no
O2A C6A 1.323(5) no
O2A H2A 0.84 no
O3A C8A 1.210(5) no
O4A C8A 1.330(5) no
O4A H4A 0.84 no
C1A C6A 1.515(5) no
C1A C7A 1.539(5) no
C1A C5A 1.549(5) no
C1A C2A 1.567(5) no
C2A C10A 1.530(5) no
C2A C9A 1.537(5) no
C2A C3A 1.568(5) no
C3A C8A 1.512(4) no
C3A C4A 1.541(5) no
C3A H3A 1.00 no
C4A C5A 1.537(6) no
C4A H4A1 0.99 no
C4A H4A2 0.99 no
C5A H5A1 0.99 no
C5A H5A2 0.99 no
C7A H7A1 0.98 no
C7A H7A2 0.98 no
C7A H7A3 0.98 no
C9A H9A1 0.98 no
C9A H9A2 0.98 no
C9A H9A3 0.98 no
C10A H10A 0.98 no
C10A H10B 0.98 no
C10A H10C 0.98 no
O1U C6U 1.218(11) no
O2U C6U 1.319(11) no
O2U H2U 0.84 no
O3U C8U 1.222(9) no
O4U C8U 1.330(10) no
O4U H4U 0.84 no
C1U C6U 1.493(10) no
C1U C7U 1.536(10) no
C1U C2U 1.559(10) no
C1U C5U 1.563(10) no
C2U C9U 1.553(10) no
C2U C3U 1.558(10) no
C2U C10U 1.562(10) no
C3U C8U 1.501(9) no
C3U C4U 1.546(10) no
C3U H3U 1.00 no
C4U C5U 1.546(10) no
C4U H4U1 0.99 no
C4U H4U2 0.99 no
C5U H5U1 0.99 no
C5U H5U2 0.99 no
C7U H7U1 0.98 no
C7U H7U2 0.98 no
C7U H7U3 0.98 no
C9U H9U1 0.98 no
C9U H9U2 0.98 no
C9U H9U3 0.98 no
C10U H10D 0.98 no
C10U H10E 0.98 no
C10U H10F 0.98 no
N1B C12B 1.337(5) no
N1B C16B 1.341(5) no
C12B C13B 1.378(6) no
C12B H12B 0.95 no
C13B C14B 1.393(6) no
C13B H13B 0.95 no
C14B C15B 1.390(6) no
C14B C17B 1.504(5) no
C15B C16B 1.384(5) no
C15B H15B 0.95 no
C16B H16B 0.95 no
C17B C27B 1.509(6) no
C17B H17E 0.99 no
C17B H17F 0.99 no
N2B C22B 1.337(5) no
N2B C26B 1.349(5) no
C22B C23B 1.386(6) no
C22B H22B 0.95 no
C23B C24B 1.386(6) no
C23B H23B 0.95 no
C24B C25B 1.394(6) no
C24B C27B 1.511(6) no
C25B C26B 1.377(6) no
C25B H25B 0.95 no
C26B H26B 0.95 no
C27B H27E 0.99 no
C27B H27F 0.99 no
N1V C16V 1.341(10) no
N1V C12V 1.344(10) no
C12V C13V 1.392(10) no
C12V H12V 0.95 no
C13V C14V 1.383(10) no
C13V H13V 0.95 no
C14V C15V 1.391(10) no
C14V C17V 1.497(10) no
C15V C16V 1.392(10) no
C15V H15V 0.95 no
C16V H16V 0.95 no
C17V C27V 1.503(10) no
C17V H17I 0.99 no
C17V H17J 0.99 no
N2V C22V 1.345(10) no
N2V C26V 1.347(10) no
C22V C23V 1.396(10) no
C22V H22V 0.95 no
C23V C24V 1.390(10) no
C23V H23V 0.95 no
C24V C25V 1.391(10) no
C24V C27V 1.499(10) no
C25V C26V 1.380(10) no
C25V H25V 0.95 no
C26V H26V 0.95 no
C27V H27I 0.99 no
C27V H27J 0.99 no
O1C C6C 1.325(5) no
O1C H1C 0.84 no
O2C C6C 1.209(5) no
O3C C8C 1.314(5) no
O3C H3C 0.84 no
O4C C8C 1.218(5) no
C1C C6C 1.526(4) no
C1C C7C 1.538(4) no
C1C C5C 1.544(5) no
C1C C2C 1.568(4) no
C2C C10C 1.532(5) no
C2C C9C 1.534(5) no
C2C C3C 1.577(5) no
C3C C8C 1.511(5) no
C3C C4C 1.539(5) no
C3C H3C1 1.00 no
C4C C5C 1.526(6) no
C4C H4C1 0.99 no
C4C H4C2 0.99 no
C5C H5C1 0.99 no
C5C H5C2 0.99 no
C7C H7C1 0.98 no
C7C H7C2 0.98 no
C7C H7C3 0.98 no
C9C H9C1 0.98 no
C9C H9C2 0.98 no
C9C H9C3 0.98 no
C10C H10G 0.98 no
C10C H10H 0.98 no
C10C H10I 0.98 no
O1W C6W 1.323(11) no
O1W H1W 0.84 no
O2W C6W 1.221(11) no
O3W C8W 1.318(10) no
O3W H3W 0.84 no
O4W C8W 1.208(9) no
C1W C6W 1.505(10) no
C1W C7W 1.543(10) no
C1W C5W 1.562(10) no
C1W C2W 1.566(10) no
C2W C9W 1.551(10) no
C2W C3W 1.562(10) no
C2W C10W 1.563(10) no
C3W C8W 1.507(9) no
C3W C4W 1.545(10) no
C3W H3W1 1.00 no
C4W C5W 1.543(10) no
C4W H4W1 0.99 no
C4W H4W2 0.99 no
C5W H5W1 0.99 no
C5W H5W2 0.99 no
C7W H7W1 0.98 no
C7W H7W2 0.98 no
C7W H7W3 0.98 no
C9W H9W1 0.98 no
C9W H9W2 0.98 no
C9W H9W3 0.98 no
C10W H10J 0.98 no
C10W H10K 0.98 no
C10W H10L 0.98 no
N1D C16D 1.336(5) no
N1D C12D 1.339(4) no
N2D C22D 1.330(4) no
N2D C26D 1.340(4) no
C12D C13D 1.379(4) no
C12D H12D 0.95 no
C13D C14D 1.388(4) no
C13D H13D 0.95 no
C14D C15D 1.397(5) no
C14D C17D 1.510(4) no
C15D C16D 1.386(5) no
C15D H15D 0.95 no
C16D H16D 0.95 no
C17D C27D 1.528(4) no
C17D H17C 0.99 no
C17D H17D 0.99 no
C22D C23D 1.396(4) no
C22D H22D 0.95 no
C23D C24D 1.387(4) no
C23D H23D 0.95 no
C24D C25D 1.385(5) no
C24D C27D 1.514(4) no
C25D C26D 1.373(5) no
C25D H25D 0.95 no
C26D H26D 0.95 no
C27D H27C 0.99 no
C27D H27D 0.99 no
O1E C6E 1.217(5) no
O2E C6E 1.323(5) no
O2E H2E 0.84 no
O3E C8E 1.212(5) no
O4E C8E 1.320(5) no
O4E H4E 0.84 no
C1E C7E 1.523(5) no
C1E C6E 1.526(4) no
C1E C5E 1.546(6) no
C1E C2E 1.586(5) no
C2E C9E 1.535(5) no
C2E C10E 1.535(5) no
C2E C3E 1.559(5) no
C3E C8E 1.509(5) no
C3E C4E 1.533(5) no
C3E H3E 1.00 no
C4E C5E 1.543(5) no
C4E H4E1 0.99 no
C4E H4E2 0.99 no
C5E H5E1 0.99 no
C5E H5E2 0.99 no
C7E H7E1 0.98 no
C7E H7E2 0.98 no
C7E H7E3 0.98 no
C9E H9E1 0.98 no
C9E H9E2 0.98 no
C9E H9E3 0.98 no
C10E H10M 0.98 no
C10E H10N 0.98 no
C10E H10O 0.98 no
O1X C6X 1.235(9) no
O2X C6X 1.323(9) no
O2X H2X 0.84 no
O3X C8X 1.227(10) no
O4X C8X 1.322(11) no
O4X H4X 0.84 no
C1X C6X 1.517(9) no
C1X C7X 1.537(10) no
C1X C5X 1.557(10) no
C1X C2X 1.558(10) no
C2X C9X 1.559(10) no
C2X C10X 1.566(10) no
C2X C3X 1.572(11) no
C3X C8X 1.520(10) no
C3X C4X 1.546(10) no
C3X H3X 1.00 no
C4X C5X 1.548(10) no
C4X H4X1 0.99 no
C4X H4X2 0.99 no
C5X H5X1 0.99 no
C5X H5X2 0.99 no
C7X H7X1 0.98 no
C7X H7X2 0.98 no
C7X H7X3 0.98 no
C9X H9X1 0.98 no
C9X H9X2 0.98 no
C9X H9X3 0.98 no
C10X H10P 0.98 no
C10X H10Q 0.98 no
C10X H10R 0.98 no
N1F C12F 1.328(5) no
N1F C16F 1.335(5) no
N2F C22F 1.329(5) no
N2F C26F 1.333(5) no
C12F C13F 1.381(6) no
C12F H12F 0.95 no
C13F C14F 1.387(6) no
C13F H13F 0.95 no
C14F C15F 1.383(6) no
C14F C17F 1.509(6) no
C15F C16F 1.391(6) no
C15F H15F 0.95 no
C16F H16F 0.95 no
C17F C27F 1.505(5) no
C17F H17G 0.99 no
C17F H17H 0.99 no
C22F C23F 1.383(6) no
C22F H22F 0.95 no
C23F C24F 1.386(5) no
C23F H23F 0.95 no
C24F C25F 1.385(5) no
C24F C27F 1.508(5) no
C25F C26F 1.383(6) no
C25F H25F 0.95 no
C26F H26F 0.95 no
C27F H27G 0.99 no
C27F H27H 0.99 no
N1Y C12Y 1.344(10) no
N1Y C16Y 1.346(10) no
C12Y C13Y 1.391(10) no
C12Y H12Y 0.95 no
C13Y C14Y 1.389(10) no
C13Y H13Y 0.95 no
C14Y C15Y 1.391(10) no
C14Y C17Y 1.499(10) no
C15Y C16Y 1.386(10) no
C15Y H15Y 0.95 no
C16Y H16Y 0.95 no
C17Y C27Y 1.508(10) no
C17Y H17K 0.99 no
C17Y H17L 0.99 no
N2Y C22Y 1.348(10) no
N2Y C26Y 1.348(10) no
C22Y C23Y 1.395(10) no
C22Y H22Y 0.95 no
C23Y C24Y 1.392(10) no
C23Y H23Y 0.95 no
C24Y C25Y 1.391(10) no
C24Y C27Y 1.506(10) no
C25Y C26Y 1.390(10) no
C25Y H25Y 0.95 no
C26Y H26Y 0.95 no
C27Y H27K 0.99 no
C27Y H27L 0.99 no
O1G C6G 1.327(5) no
O1G H1G 0.84 no
O2G C6G 1.212(5) no
O3G C8G 1.314(5) no
O3G H3G 0.84 no
O4G C8G 1.226(5) no
C1G C6G 1.522(4) no
C1G C7G 1.543(5) no
C1G C5G 1.548(5) no
C1G C2G 1.579(5) no
C2G C10G 1.534(5) no
C2G C9G 1.537(4) no
C2G C3G 1.557(4) no
C3G C8G 1.517(5) no
C3G C4G 1.535(5) no
C3G H3G1 1.00 no
C4G C5G 1.549(5) no
C4G H4G1 0.99 no
C4G H4G2 0.99 no
C5G H5G1 0.99 no
C5G H5G2 0.99 no
C7G H7G1 0.98 no
C7G H7G2 0.98 no
C7G H7G3 0.98 no
C9G H9G1 0.98 no
C9G H9G2 0.98 no
C9G H9G3 0.98 no
C10G H10S 0.98 no
C10G H10T 0.98 no
C10G H10U 0.98 no
O1Z C6Z 1.323(10) no
O1Z H1Z 0.84 no
O2Z C6Z 1.217(9) no
O3Z C8Z 1.324(10) no
O3Z H3Z 0.84 no
O4Z C8Z 1.223(10) no
C1Z C6Z 1.505(9) no
C1Z C7Z 1.540(10) no
C1Z C2Z 1.563(10) no
C1Z C5Z 1.565(10) no
C2Z C9Z 1.554(10) no
C2Z C10Z 1.561(10) no
C2Z C3Z 1.565(10) no
C3Z C8Z 1.515(10) no
C3Z C4Z 1.539(10) no
C3Z H3Z1 1.00 no
C4Z C5Z 1.550(10) no
C4Z H4Z1 0.99 no
C4Z H4Z2 0.99 no
C5Z H5Z1 0.99 no
C5Z H5Z2 0.99 no
C7Z H7Z1 0.98 no
C7Z H7Z2 0.98 no
C7Z H7Z3 0.98 no
C9Z H9Z1 0.98 no
C9Z H9Z2 0.98 no
C9Z H9Z3 0.98 no
C10Z H10V 0.98 no
C10Z H10W 0.98 no
C10Z H10$ 0.98 no
N1H C12H 1.335(4) no
N1H C16H 1.338(4) no
N2H C22H 1.339(4) no
N2H C26H 1.340(4) no
C12H C13H 1.381(4) no
C12H H12H 0.95 no
C13H C14H 1.386(4) no
C13H H13H 0.95 no
C14H C15H 1.397(4) no
C14H C17H 1.503(4) no
C15H C16H 1.381(5) no
C15H H15H 0.95 no
C16H H16H 0.95 no
C17H C27H 1.526(3) no
C17H H17A 0.99 no
C17H H17B 0.99 no
C22H C23H 1.396(5) no
C22H H22H 0.95 no
C23H C24H 1.384(4) no
C23H H23H 0.95 no
C24H C25H 1.398(5) no
C24H C27H 1.510(4) no
C25H C26H 1.376(5) no
C25H H25H 0.95 no
C26H H26H 0.95 no
C27H H27A 0.99 no
C27H H27B 0.99 no

loop_
_geom_hbond_atom_site_label_D
_geom_hbond_atom_site_label_H
_geom_hbond_atom_site_label_A
_geom_hbond_site_symmetry_A
_geom_hbond_distance_DH
_geom_hbond_distance_HA
_geom_hbond_distance_DA
_geom_hbond_angle_DHA
_geom_hbond_publ_flag
O2A H2A N1B . 0.84 1.82 2.656(4) 173 y
O1C H1C N2B . 0.84 1.80 2.614(4) 163 y
O3C H3C N1D . 0.84 1.82 2.652(6) 174 y
O2E H2E N2D . 0.84 1.85 2.686(6) 175 y
O4E H4E N1F . 0.84 1.82 2.635(5) 162 y
O3G H3G N2F . 0.84 1.84 2.658(4) 166 y
O1G H1G N1H . 0.84 1.83 2.650(7) 167 y
O4A H4A N2H 1_887 0.84 1.80 2.639(6) 176 y
C13F H13F O3E 1_455 0.95 2.55 3.332(6) 140 y
C17B H17E O1A 1_455 0.99 2.47 3.308(5) 142 y
C25B H25B O2C 1_655 0.95 2.50 3.272(5) 138 y
C27F H27G O4G 1_655 0.99 2.30 3.182(5) 147 y
C16B H16B O3E 1_666 0.95 2.56 3.382(5) 145 y
C22D H22D O3A 1_444 0.95 2.56 3.429(9) 152 y
C22H H22H O1E 1_444 0.95 2.52 3.386(5) 151 y
C26F H26F O2C 1_444 0.95 2.48 3.279(5) 142 y
C12H H12H O4C 1_334 0.95 2.50 3.379(10) 153 y
O2U H2U N2H 1_887 0.84 1.87 2.71(4) 180 n
O4U H4U N2V . 0.84 1.80 2.64(2) 180 n
O3W H3W N1V . 0.84 1.83 2.67(2) 180 n
O1W H1W N1D . 0.84 1.90 2.74(4) 180 n
O4X H4X N2D . 0.84 1.70 2.54(4) 180 n
O2X H2X N2Y . 0.84 1.80 2.64(2) 180 n
O1Z H1Z N1Y . 0.84 1.72 2.56(2) 180 n
O3Z H3Z N1H . 0.84 1.83 2.67(4) 180 n
O2U H2U N2H 1_887 0.84 1.87 2.71(4) 180 n

loop_
_geom_torsion_atom_site_label_1
_geom_torsion_atom_site_label_2
_geom_torsion_atom_site_label_3
_geom_torsion_atom_site_label_4
_geom_torsion
_geom_torsion_publ_flag
C6A C1A C2A C10A -73.4(4) no
C7A C1A C2A C10A 45.7(5) no
C5A C1A C2A C10A 162.8(4) no
C6A C1A C2A C9A 48.7(4) no
C7A C1A C2A C9A 167.7(3) no
C5A C1A C2A C9A -75.1(4) no
C6A C1A C2A C3A 165.3(3) no
C7A C1A C2A C3A -75.7(4) no
C5A C1A C2A C3A 41.4(4) no
C10A C2A C3A C8A 76.8(5) no
C9A C2A C3A C8A -44.6(5) no
C1A C2A C3A C8A -160.9(4) no
C10A C2A C3A C4A -158.6(4) no
C9A C2A C3A C4A 80.0(4) no
C1A C2A C3A C4A -36.2(4) no
C8A C3A C4A C5A 139.3(4) no
C2A C3A C4A C5A 16.9(5) no
C3A C4A C5A C1A 9.7(5) no
C6A C1A C5A C4A -152.1(4) no
C7A C1A C5A C4A 86.6(4) no
C2A C1A C5A C4A -32.2(4) no
C7A C1A C6A O1A -57.3(5) no
C5A C1A C6A O1A -179.8(4) no
C2A C1A C6A O1A 64.5(5) no
C7A C1A C6A O2A 124.6(4) no
C5A C1A C6A O2A 2.1(5) no
C2A C1A C6A O2A -113.6(4) no
C4A C3A C8A O3A -19.5(7) no
C2A C3A C8A O3A 100.0(7) no
C4A C3A C8A O4A 163.1(5) no
C2A C3A C8A O4A -77.4(5) no
C6U C1U C2U C9U 48(2) no
C7U C1U C2U C9U 168(2) no
C5U C1U C2U C9U -75.0(18) no
C6U C1U C2U C3U 164.8(17) no
C7U C1U C2U C3U -75(2) no
C5U C1U C2U C3U 41.8(17) no
C6U C1U C2U C10U -76(2) no
C7U C1U C2U C10U 45(2) no
C5U C1U C2U C10U 161.4(17) no
C9U C2U C3U C8U -45.9(19) no
C1U C2U C3U C8U -165.6(13) no
C10U C2U C3U C8U 73.8(17) no
C9U C2U C3U C4U 77.1(17) no
C1U C2U C3U C4U -42.6(18) no
C10U C2U C3U C4U -163.3(16) no
C8U C3U C4U C5U 148.9(16) no
C2U C3U C4U C5U 27(2) no
C3U C4U C5U C1U 0(2) no
C6U C1U C5U C4U -148.6(18) no
C7U C1U C5U C4U 93(2) no
C2U C1U C5U C4U -27(2) no
C7U C1U C6U O1U -32(3) no
C2U C1U C6U O1U 92(3) no
C5U C1U C6U O1U -151(3) no
C7U C1U C6U O2U 147(3) no
C2U C1U C6U O2U -90(3) no
C5U C1U C6U O2U 28(3) no
C4U C3U C8U O3U -16(2) no
C2U C3U C8U O3U 102.9(18) no
C4U C3U C8U O4U 160.7(17) no
C2U C3U C8U O4U -80.5(18) no
C16B N1B C12B C13B 0.1(6) no
N1B C12B C13B C14B 0.1(7) no
C12B C13B C14B C15B -0.4(6) no
C12B C13B C14B C17B 177.3(4) no
C13B C14B C15B C16B 0.6(6) no
C17B C14B C15B C16B -177.2(4) no
C12B N1B C16B C15B 0.1(6) no
C14B C15B C16B N1B -0.5(6) no
C15B C14B C17B C27B 175.9(4) no
C13B C14B C17B C27B -1.7(6) no
C26B N2B C22B C23B 0.1(6) no
N2B C22B C23B C24B 1.8(6) no
C22B C23B C24B C25B -2.9(6) no
C22B C23B C24B C27B 177.2(4) no
C23B C24B C25B C26B 2.2(6) no
C27B C24B C25B C26B -177.8(4) no
C22B N2B C26B C25B -0.8(6) no
C24B C25B C26B N2B -0.4(7) no
C14B C17B C27B C24B -178.4(4) no
C23B C24B C27B C17B 102.9(5) no
C25B C24B C27B C17B -77.0(5) no
C16V N1V C12V C13V -1.7(18) no
N1V C12V C13V C14V -1.0(16) no
C12V C13V C14V C15V 0(3) no
C12V C13V C14V C17V 177.7(16) no
C13V C14V C15V C16V 3(3) no
C17V C14V C15V C16V -175(2) no
C12V N1V C16V C15V 5(3) no
C14V C15V C16V N1V -5(3) no
C13V C14V C17V C27V 7(3) no
C15V C14V C17V C27V -176(2) no
C26V N2V C22V C23V -0.2(18) no
N2V C22V C23V C24V -0.6(16) no
C22V C23V C24V C25V -1(3) no
C22V C23V C24V C27V 178.3(16) no
C23V C24V C25V C26V 4(3) no
C27V C24V C25V C26V -176(2) no
C22V N2V C26V C25V 3(3) no
C24V C25V C26V N2V -5(3) no
C23V C24V C27V C17V 78(3) no
C25V C24V C27V C17V -102(2) no
C14V C17V C27V C24V 177.3(18) no
C6C C1C C2C C10C -79.0(4) no
C7C C1C C2C C10C 43.1(4) no
C5C C1C C2C C10C 161.0(3) no
C6C C1C C2C C9C 43.1(4) no
C7C C1C C2C C9C 165.2(3) no
C5C C1C C2C C9C -76.9(4) no
C6C C1C C2C C3C 161.7(3) no
C7C C1C C2C C3C -76.2(4) no
C5C C1C C2C C3C 41.7(3) no
C10C C2C C3C C8C 81.1(4) no
C9C C2C C3C C8C -40.0(5) no
C1C C2C C3C C8C -157.4(4) no
C10C C2C C3C C4C -150.2(3) no
C9C C2C C3C C4C 88.6(4) no
C1C C2C C3C C4C -28.8(4) no
C8C C3C C4C C5C 129.2(4) no
C2C C3C C4C C5C 4.8(4) no
C3C C4C C5C C1C 21.9(4) no
C6C C1C C5C C4C -159.5(3) no
C7C C1C C5C C4C 79.3(4) no
C2C C1C C5C C4C -40.3(4) no
C7C C1C C6C O2C 131.9(4) no
C5C C1C C6C O2C 10.1(5) no
C2C C1C C6C O2C -104.0(4) no
C7C C1C C6C O1C -48.8(4) no
C5C C1C C6C O1C -170.6(3) no
C2C C1C C6C O1C 75.3(4) no
C4C C3C C8C O4C 150.8(7) no
C2C C3C C8C O4C -86.4(7) no
C4C C3C C8C O3C -31.2(7) no
C2C C3C C8C O3C 91.5(6) no
C6W C1W C2W C9W 54(2) no
C7W C1W C2W C9W 168(2) no
C5W C1W C2W C9W -77.2(18) no
C6W C1W C2W C3W 169.8(18) no
C7W C1W C2W C3W -76(2) no
C5W C1W C2W C3W 38.3(19) no
C6W C1W C2W C10W -66(2) no
C7W C1W C2W C10W 48(2) no
C5W C1W C2W C10W 163.0(17) no
C9W C2W C3W C8W -48.3(18) no
C10W C2W C3W C8W 71.2(17) no
C1W C2W C3W C8W -162.3(14) no
C9W C2W C3W C4W 79.3(17) no
C10W C2W C3W C4W -161.3(16) no
C1W C2W C3W C4W -34.8(19) no
C8W C3W C4W C5W 140.4(17) no
C2W C3W C4W C5W 18(2) no
C3W C4W C5W C1W 6(2) no
C6W C1W C5W C4W -151(2) no
C7W C1W C5W C4W 89(2) no
C2W C1W C5W C4W -27(2) no
C7W C1W C6W O2W 149(3) no
C5W C1W C6W O2W 28(4) no
C2W C1W C6W O2W -93(4) no
C7W C1W C6W O1W -31(3) no
C5W C1W C6W O1W -152(4) no
C2W C1W C6W O1W 87(4) no
C4W C3W C8W O4W 173.1(19) no
C2W C3W C8W O4W -67(2) no
C4W C3W C8W O3W -11(2) no
C2W C3W C8W O3W 109.0(16) no
C16D N1D C12D C13D 0.3(5) no
N1D C12D C13D C14D -1.5(5) no
C12D C13D C14D C15D 1.6(5) no
C12D C13D C14D C17D -178.1(3) no
C13D C14D C15D C16D -0.7(5) no
C17D C14D C15D C16D 179.0(3) no
C12D N1D C16D C15D 0.6(5) no
C14D C15D C16D N1D -0.4(6) no
C13D C14D C17D C27D 4.5(4) no
C15D C14D C17D C27D -175.2(3) no
C26D N2D C22D C23D -0.1(5) no
N2D C22D C23D C24D 0.7(5) no
C22D C23D C24D C25D -1.0(5) no
C22D C23D C24D C27D 178.4(3) no
C23D C24D C25D C26D 0.8(5) no
C27D C24D C25D C26D -178.6(3) no
C22D N2D C26D C25D -0.1(5) no
C24D C25D C26D N2D -0.3(6) no
C25D C24D C27D C17D 177.9(3) no
C23D C24D C27D C17D -1.4(4) no
C14D C17D C27D C24D 179.5(3) no
C7E C1E C2E C9E 163.1(4) no
C6E C1E C2E C9E 43.6(5) no
C5E C1E C2E C9E -78.6(4) no
C7E C1E C2E C10E 41.2(5) no
C6E C1E C2E C10E -78.3(4) no
C5E C1E C2E C10E 159.5(3) no
C7E C1E C2E C3E -80.1(4) no
C6E C1E C2E C3E 160.4(4) no
C5E C1E C2E C3E 38.2(4) no
C9E C2E C3E C8E -47.3(4) no
C10E C2E C3E C8E 74.9(5) no
C1E C2E C3E C8E -164.7(4) no
C9E C2E C3E C4E 76.2(4) no
C10E C2E C3E C4E -161.6(4) no
C1E C2E C3E C4E -41.2(4) no
C8E C3E C4E C5E 151.1(3) no
C2E C3E C4E C5E 29.1(4) no
C3E C4E C5E C1E -4.5(5) no
C7E C1E C5E C4E 98.6(4) no
C6E C1E C5E C4E -141.1(4) no
C2E C1E C5E C4E -21.3(4) no
C7E C1E C6E O1E -31.6(6) no
C5E C1E C6E O1E -152.9(5) no
C2E C1E C6E O1E 90.4(6) no
C7E C1E C6E O2E 149.4(5) no
C5E C1E C6E O2E 28.0(6) no
C2E C1E C6E O2E -88.7(5) no
C4E C3E C8E O3E -17.0(5) no
C2E C3E C8E O3E 101.0(4) no
C4E C3E C8E O4E 162.4(3) no
C2E C3E C8E O4E -79.7(4) no
C6X C1X C2X C9X 45.6(17) no
C7X C1X C2X C9X 168.9(15) no
C5X C1X C2X C9X -75.2(15) no
C6X C1X C2X C10X -72.9(16) no
C7X C1X C2X C10X 50.4(18) no
C5X C1X C2X C10X 166.2(15) no
C6X C1X C2X C3X 162.0(16) no
C7X C1X C2X C3X -75(2) no
C5X C1X C2X C3X 41.2(18) no
C1X C2X C3X C8X -162.2(15) no
C9X C2X C3X C8X -45(2) no
C10X C2X C3X C8X 74(2) no
C1X C2X C3X C4X -31(3) no
C9X C2X C3X C4X 86(2) no
C10X C2X C3X C4X -155(2) no
C8X C3X C4X C5X 132(2) no
C2X C3X C4X C5X 8(3) no
C3X C4X C5X C1X 18(3) no
C6X C1X C5X C4X -156(2) no
C7X C1X C5X C4X 83(2) no
C2X C1X C5X C4X -37(2) no
C7X C1X C6X O1X -62.8(17) no
C5X C1X C6X O1X 176.7(16) no
C2X C1X C6X O1X 63.1(18) no
C7X C1X C6X O2X 121.8(15) no
C5X C1X C6X O2X 1.4(18) no
C2X C1X C6X O2X -112.3(15) no
C4X C3X C8X O3X -40(3) no
C2X C3X C8X O3X 83(3) no
C4X C3X C8X O4X 147(3) no
C2X C3X C8X O4X -90(3) no
C16F N1F C12F C13F 0.8(7) no
N1F C12F C13F C14F 0.1(7) no
C12F C13F C14F C15F -1.3(6) no
C12F C13F C14F C17F 179.0(4) no
C13F C14F C15F C16F 1.6(6) no
C17F C14F C15F C16F -178.6(4) no
C12F N1F C16F C15F -0.4(6) no
C14F C15F C16F N1F -0.8(7) no
C15F C14F C17F C27F -99.4(5) no
C13F C14F C17F C27F 80.3(5) no
C26F N2F C22F C23F -0.1(6) no
N2F C22F C23F C24F 0.8(7) no
C22F C23F C24F C25F -1.4(6) no
C22F C23F C24F C27F 178.4(4) no
C23F C24F C25F C26F 1.4(6) no
C27F C24F C25F C26F -178.4(4) no
C22F N2F C26F C25F 0.1(6) no
C24F C25F C26F N2F -0.8(6) no
C14F C17F C27F C24F 176.5(3) no
C25F C24F C27F C17F -177.4(4) no
C23F C24F C27F C17F 2.7(5) no
C16Y N1Y C12Y C13Y -1.8(18) no
N1Y C12Y C13Y C14Y 0.2(17) no
C12Y C13Y C14Y C15Y 1(3) no
C12Y C13Y C14Y C17Y -179.7(15) no
C13Y C14Y C15Y C16Y -1(3) no
C17Y C14Y C15Y C16Y -180(2) no
C12Y N1Y C16Y C15Y 2(3) no
C14Y C15Y C16Y N1Y -1(4) no
C13Y C14Y C17Y C27Y -78(3) no
C15Y C14Y C17Y C27Y 101(3) no
C26Y N2Y C22Y C23Y 0.0(17) no
N2Y C22Y C23Y C24Y 0.1(16) no
C22Y C23Y C24Y C25Y -4(3) no
C22Y C23Y C24Y C27Y 179.3(16) no
C23Y C24Y C25Y C26Y 8(3) no
C27Y C24Y C25Y C26Y -175(2) no
C22Y N2Y C26Y C25Y 4(3) no
C24Y C25Y C26Y N2Y -9(3) no
C25Y C24Y C27Y C17Y 179(2) no
C23Y C24Y C27Y C17Y -4(3) no
C14Y C17Y C27Y C24Y -176.3(17) no
C6G C1G C2G C10G -76.4(4) no
C7G C1G C2G C10G 46.5(5) no
C5G C1G C2G C10G 163.0(3) no
C6G C1G C2G C9G 45.8(4) no
C7G C1G C2G C9G 168.7(4) no
C5G C1G C2G C9G -74.8(3) no
C6G C1G C2G C3G 161.9(3) no
C7G C1G C2G C3G -75.1(4) no
C5G C1G C2G C3G 41.3(3) no
C10G C2G C3G C8G 73.0(4) no
C9G C2G C3G C8G -47.7(4) no
C1G C2G C3G C8G -164.0(3) no
C10G C2G C3G C4G -160.0(3) no
C9G C2G C3G C4G 79.3(4) no
C1G C2G C3G C4G -37.0(3) no
C8G C3G C4G C5G 141.1(3) no
C2G C3G C4G C5G 18.2(4) no
C6G C1G C5G C4G -148.1(3) no
C7G C1G C5G C4G 87.7(4) no
C2G C1G C5G C4G -30.9(4) no
C3G C4G C5G C1G 8.3(4) no
C7G C1G C6G O2G 139.6(6) no
C5G C1G C6G O2G 16.5(7) no
C2G C1G C6G O2G -96.8(6) no
C7G C1G C6G O1G -43.0(6) no
C5G C1G C6G O1G -166.2(5) no
C2G C1G C6G O1G 80.6(5) no
C4G C3G C8G O4G 170.2(4) no
C2G C3G C8G O4G -69.4(5) no
C4G C3G C8G O3G -12.4(5) no
C2G C3G C8G O3G 108.0(4) no
C6Z C1Z C2Z C9Z 42.9(18) no
C7Z C1Z C2Z C9Z 167.3(15) no
C5Z C1Z C2Z C9Z -78.2(16) no
C6Z C1Z C2Z C10Z -81.5(16) no
C7Z C1Z C2Z C10Z 42.8(18) no
C5Z C1Z C2Z C10Z 157.4(15) no
C6Z C1Z C2Z C3Z 165.8(15) no
C7Z C1Z C2Z C3Z -69.9(18) no
C5Z C1Z C2Z C3Z 44.7(16) no
C9Z C2Z C3Z C8Z -37(2) no
C10Z C2Z C3Z C8Z 82(2) no
C1Z C2Z C3Z C8Z -157.3(15) no
C9Z C2Z C3Z C4Z 82(3) no
C10Z C2Z C3Z C4Z -159(3) no
C1Z C2Z C3Z C4Z -38(3) no
C8Z C3Z C4Z C5Z 137(3) no
C2Z C3Z C4Z C5Z 17(4) no
C3Z C4Z C5Z C1Z 11(4) no
C6Z C1Z C5Z C4Z -156(3) no
C7Z C1Z C5Z C4Z 82(3) no
C2Z C1Z C5Z C4Z -36(3) no
C7Z C1Z C6Z O2Z 131.6(17) no
C2Z C1Z C6Z O2Z -103.4(17) no
C5Z C1Z C6Z O2Z 12(2) no
C7Z C1Z C6Z O1Z -52.0(17) no
C2Z C1Z C6Z O1Z 73.0(17) no
C5Z C1Z C6Z O1Z -171.7(16) no
C4Z C3Z C8Z O4Z 145(3) no
C2Z C3Z C8Z O4Z -97(3) no
C4Z C3Z C8Z O3Z -34(3) no
C2Z C3Z C8Z O3Z 83(3) no
C16H N1H C12H C13H -0.4(5) no
N1H C12H C13H C14H -0.9(5) no
C12H C13H C14H C15H 1.5(5) no
C12H C13H C14H C17H -177.9(3) no
C13H C14H C15H C16H -0.8(5) no
C17H C14H C15H C16H 178.6(3) no
C12H N1H C16H C15H 1.2(5) no
C14H C15H C16H N1H -0.6(6) no
C13H C14H C17H C27H 1.7(4) no
C15H C14H C17H C27H -177.6(3) no
C26H N2H C22H C23H 0.2(5) no
N2H C22H C23H C24H 0.5(5) no
C22H C23H C24H C25H -0.6(5) no
C22H C23H C24H C27H 178.5(3) no
C23H C24H C25H C26H 0.0(5) no
C27H C24H C25H C26H -179.1(3) no
C22H N2H C26H C25H -0.8(5) no
C24H C25H C26H N2H 0.7(6) no
C23H C24H C27H C17H -5.0(4) no
C25H C24H C27H C17H 174.1(3) no
C14H C17H C27H C24H 179.6(3) no
